data_7004371
loop_
_publ_author_name
'Buchholz, Rebecca R.'
'Etienne, Morgan E.'
'Dorgelo, Anneke'
'Mirams, Ruth E.'
'Smith, Sarah J.'
'Chow, Shiao Yun'
'Hanton, Lyall R.'
'Jameson, Geoffrey B.'
'Schenk, Gerhard'
'Gahan, Lawrence R.'

_publ_section_title
;
 A structural and catalytic model for zinc phosphoesterases
;
_journal_issue 43
_journal_name_full 'Dalton Transactions'
_journal_page_first 6045
_journal_page_last 6054
_journal_paper_doi 10.1039/b806391e
_journal_year 2008
_chemical_formula_sum 'C101 H116 F18 Li N16 O25 P5 Zn8'
_chemical_formula_weight 2980.85
_chemical_name_systematic
;
?
;
_space_group_IT_number 14
_symmetry_cell_setting monoclinic
_symmetry_space_group_name_Hall '-P 2ybc'
_symmetry_space_group_name_H-M 'P 1 21/c 1'
_atom_sites_solution_hydrogens geom
_atom_sites_solution_primary direct
_atom_sites_solution_secondary difmap
_audit_creation_method SHELXL-97
_cell_angle_alpha 90.00
_cell_angle_beta 104.92(2)
_cell_angle_gamma 90.00
_cell_formula_units_Z 4
_cell_length_a 16.560(3)
_cell_length_b 40.130(2)
_cell_length_c 19.710(3)
_cell_measurement_reflns_used 8785
_cell_measurement_temperature 90(2)
_cell_measurement_theta_max 24.79
_cell_measurement_theta_min 2.24
_cell_volume 12657(3)
_computing_cell_refinement 'SAINT (Bruker, 2004)'
_computing_data_collection 'APEXII (Bruker, 2004)'
_computing_data_reduction SAINT
_computing_molecular_graphics 'ORTEP-3 (Farrugia, 1997)'
_computing_publication_material SHELXL-97
_computing_structure_refinement 'SHELXL-97 (Sheldrick, 1997)'
_computing_structure_solution 'SIR97 (Altomare et al., 1999)'
_diffrn_ambient_temperature 90(2)
_diffrn_measured_fraction_theta_full 0.911
_diffrn_measured_fraction_theta_max 0.911
_diffrn_measurement_device_type 'Bruker APEXII CCD area detector'
_diffrn_measurement_method '\f and \w '
_diffrn_radiation_monochromator graphite
_diffrn_radiation_source 'fine-focus sealed tube'
_diffrn_radiation_type MoK\a
_diffrn_radiation_wavelength 0.71073
_diffrn_reflns_av_R_equivalents 0.0414
_diffrn_reflns_av_sigmaI/netI 0.0504
_diffrn_reflns_limit_h_max 19
_diffrn_reflns_limit_h_min -16
_diffrn_reflns_limit_k_max 35
_diffrn_reflns_limit_k_min -45
_diffrn_reflns_limit_l_max 22
_diffrn_reflns_limit_l_min -21
_diffrn_reflns_number 80413
_diffrn_reflns_theta_full 24.71
_diffrn_reflns_theta_max 24.71
_diffrn_reflns_theta_min 4.09
_diffrn_standards_number 0
_exptl_absorpt_coefficient_mu 1.650
_exptl_absorpt_correction_T_max 0.8760
_exptl_absorpt_correction_T_min 0.6727
_exptl_absorpt_correction_type multi-scan
_exptl_absorpt_process_details 'SADABS (Bruker, 2004)'
_exptl_crystal_colour colourless
_exptl_crystal_density_diffrn 1.564
_exptl_crystal_density_method 'not measured'
_exptl_crystal_description rhomb
_exptl_crystal_F_000 6056
_exptl_crystal_size_max 0.31
_exptl_crystal_size_mid 0.17
_exptl_crystal_size_min 0.08
_platon_squeeze_details
;
See above in refine_special_details.
Note: as solvent identity is not known, F(000), density,
molecular formula and molar mass have not been adjusted.
;
_refine_diff_density_max 1.515
_refine_diff_density_min -1.514
_refine_diff_density_rms 0.154
_refine_ls_extinction_method none
_refine_ls_goodness_of_fit_ref 0.961
_refine_ls_hydrogen_treatment constr
_refine_ls_matrix_type full
_refine_ls_number_parameters 2352
_refine_ls_number_reflns 19659
_refine_ls_number_restraints 4700
_refine_ls_restrained_S_all 0.877
_refine_ls_R_factor_all 0.1195
_refine_ls_R_factor_gt 0.0994
_refine_ls_shift/su_max 0.010
_refine_ls_shift/su_mean 0.001
_refine_ls_structure_factor_coef Fsqd
_refine_ls_weighting_details 'calc w=1/[\s^2^(Fo^2^)+(0.0926P)^2^+285.0000P] where P=(Fo^2^+2Fc^2^)/3'
_refine_ls_weighting_scheme calc
_refine_ls_wR_factor_gt 0.2384
_refine_ls_wR_factor_ref 0.2491
_reflns_number_gt 15122
_reflns_number_total 19659
_reflns_threshold_expression >2sigma(I)
_cod_data_source_file b806391e.txt
_cod_data_source_block lg3_disordered
_cod_original_sg_symbol_H-M P2(1)/c
_cod_database_code 7004371

loop_
_symmetry_equiv_pos_as_xyz
'x, y, z'
'-x, y+1/2, -z+1/2'
'-x, -y, -z'
'x, -y-1/2, z-1/2'

loop_
_atom_site_label
_atom_site_type_symbol
_atom_site_fract_x
_atom_site_fract_y
_atom_site_fract_z
_atom_site_U_iso_or_equiv
_atom_site_adp_type
_atom_site_occupancy
_atom_site_symmetry_multiplicity
_atom_site_calc_flag
_atom_site_refinement_flags
_atom_site_disorder_assembly
_atom_site_disorder_group
C1 C 0.6001(5) 0.2011(2) 0.3679(5) 0.0293(15) Uani 1 1 d U . .
C2 C 0.6389(5) 0.2319(2) 0.4101(5) 0.0302(15) Uani 1 1 d U . .
H2A H 0.6254 0.2318 0.4552 0.036 Uiso 1 1 calc R . .
H2B H 0.6993 0.2309 0.4188 0.036 Uiso 1 1 calc R . .
C3 C 0.5215(5) 0.2701(2) 0.3761(5) 0.0289(15) Uani 1 1 d U . .
H3A H 0.5230 0.2844 0.4160 0.035 Uiso 1 1 calc R . .
H3B H 0.4940 0.2494 0.3828 0.035 Uiso 1 1 calc R . .
C4 C 0.4728(5) 0.2867(2) 0.3108(5) 0.0317(14) Uani 1 1 d U . .
C5 C 0.4118(5) 0.3114(2) 0.3081(6) 0.0372(16) Uani 1 1 d U . .
H5 H 0.4008 0.3190 0.3494 0.045 Uiso 1 1 calc R . .
C6 C 0.3682(6) 0.3245(2) 0.2446(6) 0.0391(17) Uani 1 1 d U . .
H6 H 0.3286 0.3411 0.2430 0.047 Uiso 1 1 calc R . .
C7 C 0.3836(6) 0.3130(2) 0.1850(6) 0.0401(17) Uani 1 1 d U . .
H7 H 0.3546 0.3214 0.1416 0.048 Uiso 1 1 calc R . .
C8 C 0.4441(5) 0.2880(2) 0.1897(5) 0.0340(16) Uani 1 1 d U . .
H8 H 0.4537 0.2796 0.1484 0.041 Uiso 1 1 calc R . .
C9 C 0.6707(3) 0.29170(17) 0.4038(4) 0.0313(14) Uani 1 1 d DU . .
H9A H 0.6774 0.2934 0.4541 0.038 Uiso 1 1 calc R A 1
H9B H 0.7250 0.2871 0.3958 0.038 Uiso 1 1 calc R A 1
C27 C 0.8358(5) 0.2043(2) 0.0824(5) 0.0353(16) Uani 1 1 d DU . .
H27A H 0.7962 0.2179 0.0987 0.042 Uiso 1 1 calc R B 1
H27B H 0.8256 0.2081 0.0323 0.042 Uiso 1 1 calc R B 1
C28 C 0.9825(6) 0.2010(2) 0.0837(6) 0.0381(16) Uani 1 1 d U . .
H28A H 1.0040 0.2180 0.0579 0.046 Uiso 1 1 calc R D .
H28B H 0.9551 0.1842 0.0503 0.046 Uiso 1 1 calc R . .
C29 C 1.0557(6) 0.1849(3) 0.1372(6) 0.0452(16) Uani 1 1 d U D .
C30 C 1.1160(7) 0.1685(3) 0.1136(7) 0.0529(19) Uani 1 1 d U . .
H30 H 1.1129 0.1672 0.0658 0.063 Uiso 1 1 calc R D .
C31 C 1.1805(7) 0.1540(3) 0.1619(7) 0.058(2) Uani 1 1 d U D .
H31 H 1.2227 0.1433 0.1471 0.070 Uiso 1 1 calc R . .
C32 C 1.1836(7) 0.1551(3) 0.2318(7) 0.058(2) Uani 1 1 d U . .
H32 H 1.2261 0.1445 0.2647 0.070 Uiso 1 1 calc R D .
C33 C 1.1203(7) 0.1729(3) 0.2527(7) 0.0536(19) Uani 1 1 d U D .
H33 H 1.1231 0.1753 0.3001 0.064 Uiso 1 1 calc R . .
C34 C 0.9180(5) 0.2539(2) 0.1084(5) 0.0272(15) Uani 1 1 d U . .
H34A H 0.8753 0.2629 0.1288 0.033 Uiso 1 1 calc R D .
H34B H 0.9031 0.2595 0.0589 0.033 Uiso 1 1 calc R . .
C35 C 1.0012(5) 0.2697(2) 0.1436(5) 0.0304(14) Uani 1 1 d U D .
C36 C 1.0399(5) 0.2890(2) 0.1009(5) 0.0353(16) Uani 1 1 d U . .
H36 H 1.0159 0.2902 0.0528 0.042 Uiso 1 1 calc R D .
C37 C 1.1140(6) 0.3065(3) 0.1301(6) 0.0409(17) Uani 1 1 d U D .
C38 C 1.1467(6) 0.3043(3) 0.2009(6) 0.0439(17) Uani 1 1 d U . .
H38 H 1.1946 0.3166 0.2209 0.053 Uiso 1 1 calc R D .
C39 C 1.1130(6) 0.2851(3) 0.2446(6) 0.0398(15) Uani 1 1 d U D .
C40 C 1.0365(5) 0.2684(2) 0.2141(5) 0.0342(14) Uani 1 1 d U . .
C41 C 1.1498(7) 0.3290(3) 0.0820(6) 0.053(3) Uani 1 1 d U . .
H41A H 1.1171 0.3265 0.0344 0.079 Uiso 1 1 calc R D .
H41B H 1.2066 0.3227 0.0852 0.079 Uiso 1 1 calc R . .
H41C H 1.1480 0.3518 0.0963 0.079 Uiso 1 1 calc R . .
C42 C 1.1520(6) 0.2827(2) 0.3204(5) 0.0425(15) Uani 1 1 d DU . .
H42A H 1.1709 0.2599 0.3301 0.051 Uiso 1 1 calc R C 1
H42B H 1.2016 0.2966 0.3304 0.051 Uiso 1 1 calc R C 1
C76 C 0.5874(5) 0.2211(2) 0.1138(5) 0.0291(15) Uani 1 1 d U . .
C77 C 0.5592(5) 0.1880(2) 0.0810(5) 0.0287(15) Uani 1 1 d U . .
H77A H 0.5429 0.1906 0.0304 0.034 Uiso 1 1 calc R . .
H77B H 0.6058 0.1726 0.0926 0.034 Uiso 1 1 calc R . .
C78 C 0.4127(5) 0.1932(2) 0.0785(5) 0.0342(16) Uani 1 1 d U . .
H78A H 0.3729 0.1799 0.0446 0.041 Uiso 1 1 calc R . .
H78B H 0.4253 0.2128 0.0543 0.041 Uiso 1 1 calc R . .
C79 C 0.3719(5) 0.2043(2) 0.1351(5) 0.0333(14) Uani 1 1 d U . .
C80 C 0.3005(6) 0.2240(3) 0.1165(6) 0.0433(17) Uani 1 1 d U . .
H80 H 0.2774 0.2300 0.0699 0.052 Uiso 1 1 calc R . .
C81 C 0.2640(6) 0.2347(3) 0.1694(6) 0.0460(18) Uani 1 1 d U . .
H81 H 0.2163 0.2479 0.1588 0.055 Uiso 1 1 calc R . .
C82 C 0.3011(6) 0.2249(3) 0.2389(6) 0.0414(17) Uani 1 1 d U . .
H82 H 0.2776 0.2313 0.2751 0.050 Uiso 1 1 calc R . .
C83 C 0.3732(5) 0.2057(2) 0.2529(5) 0.0327(16) Uani 1 1 d U . .
H83 H 0.3987 0.1996 0.2989 0.039 Uiso 1 1 calc R . .
C84 C 0.4784(6) 0.1385(2) 0.0810(5) 0.0345(16) Uani 1 1 d U . .
H84A H 0.5312 0.1270 0.0980 0.041 Uiso 1 1 calc R . .
H84B H 0.4641 0.1378 0.0301 0.041 Uiso 1 1 calc R . .
C85 C 0.4121(6) 0.1202(2) 0.1061(6) 0.0374(15) Uani 1 1 d U . .
C86 C 0.3438(6) 0.1069(2) 0.0588(6) 0.0424(17) Uani 1 1 d U . .
H86 H 0.3372 0.1112 0.0113 0.051 Uiso 1 1 calc R . .
C87 C 0.2834(6) 0.0873(3) 0.0784(6) 0.0442(17) Uani 1 1 d U . .
C88 C 0.2940(6) 0.0821(2) 0.1477(6) 0.0417(17) Uani 1 1 d U . .
H88 H 0.2546 0.0691 0.1617 0.050 Uiso 1 1 calc R . .
C89 C 0.3611(6) 0.0952(2) 0.2006(6) 0.0385(15) Uani 1 1 d U . .
C90 C 0.4219(5) 0.1145(2) 0.1782(5) 0.0336(14) Uani 1 1 d U D .
C91 C 0.2091(7) 0.0729(3) 0.0230(7) 0.062(3) Uani 1 1 d U . .
H91A H 0.2130 0.0794 -0.0229 0.093 Uiso 1 1 calc R . .
H91B H 0.1580 0.0812 0.0309 0.093 Uiso 1 1 calc R . .
H91C H 0.2100 0.0490 0.0263 0.093 Uiso 1 1 calc R . .
C92 C 0.3662(6) 0.0906(3) 0.2758(6) 0.0430(16) Uani 1 1 d U D .
H92A H 0.3170 0.0787 0.2806 0.052 Uiso 1 1 calc R . .
H92B H 0.3666 0.1122 0.2977 0.052 Uiso 1 1 calc R . .
C99 C 0.4566(8) 0.0726(3) 0.3903(7) 0.0562(19) Uani 1 1 d U D .
H99A H 0.4978 0.0560 0.4121 0.067 Uiso 1 1 calc R . .
H99B H 0.4047 0.0672 0.4021 0.067 Uiso 1 1 calc R . .
C100 C 0.4861(8) 0.1068(3) 0.4189(7) 0.0570(19) Uani 1 1 d U D .
H10A H 0.4440 0.1236 0.4002 0.068 Uiso 1 1 calc R . .
H10B H 0.4984 0.1071 0.4697 0.068 Uiso 1 1 calc R . .
C101 C 0.8545(8) 0.2172(4) 0.4461(7) 0.075(4) Uani 1 1 d U . .
H10C H 0.8769 0.2068 0.4908 0.113 Uiso 1 1 calc R . .
H10D H 0.8108 0.2324 0.4495 0.113 Uiso 1 1 calc R . .
H10E H 0.8980 0.2293 0.4325 0.113 Uiso 1 1 calc R . .
N1 N 0.6083(4) 0.26269(17) 0.3728(4) 0.0268(12) Uani 1 1 d U D .
N2 N 0.4884(4) 0.27585(18) 0.2508(4) 0.0288(13) Uani 1 1 d U . .
N5 N 0.9199(4) 0.21638(19) 0.1162(4) 0.0317(13) Uani 1 1 d U D .
N6 N 1.0562(5) 0.1864(2) 0.2043(5) 0.0478(16) Uani 1 1 d U . .
N13 N 0.4895(4) 0.17385(19) 0.1036(4) 0.0312(13) Uani 1 1 d U . .
N14 N 0.4072(4) 0.19556(19) 0.2004(4) 0.0315(14) Uani 1 1 d U . .
N15 N 0.4434(6) 0.0714(2) 0.3133(5) 0.0489(14) Uani 1 1 d U . .
O1 O 0.5625(3) 0.20554(14) 0.3050(3) 0.0260(12) Uani 1 1 d U . .
O2 O 0.6092(4) 0.17408(16) 0.4014(3) 0.0392(16) Uani 1 1 d U . .
O7 O 0.9978(4) 0.25120(16) 0.2576(3) 0.0346(13) Uani 1 1 d U D .
O13 O 0.5640(3) 0.22899(14) 0.1691(3) 0.0263(12) Uani 1 1 d U . .
O14 O 0.6336(4) 0.23787(15) 0.0870(3) 0.0335(14) Uani 1 1 d U . .
O15 O 0.4885(4) 0.12608(15) 0.2262(3) 0.0330(13) Uani 1 1 d U . .
O16 O 0.5612(5) 0.11291(19) 0.3957(4) 0.0542(17) Uani 1 1 d U . .
H16D H 0.5683 0.1339 0.3949 0.065 Uiso 1 1 d R D .
O17 O 0.8174(13) 0.1895(6) 0.3886(13) 0.210(9) Uani 1 1 d U . .
H17C H 0.7832 0.1794 0.4038 0.250 Uiso 1 1 d R . .
O41 O 0.6702(4) 0.10977(18) 0.2995(5) 0.056(2) Uani 1 1 d U . .
O42 O 0.6462(3) 0.16287(14) 0.2294(3) 0.0307(14) Uani 1 1 d U . .
O43 O 0.7837(4) 0.13869(16) 0.2608(4) 0.0431(18) Uani 1 1 d U . .
O44 O 0.6652(5) 0.10937(17) 0.1709(5) 0.055(2) Uani 1 1 d U . .
O51 O 0.7202(3) 0.23592(14) 0.2807(3) 0.0244(13) Uani 1 1 d U . .
O52 O 0.7969(3) 0.27610(14) 0.2172(3) 0.0300(14) Uani 1 1 d U . .
O53 O 0.8642(4) 0.25506(17) 0.3378(3) 0.0365(16) Uani 1 1 d U . .
O54 O 0.8337(3) 0.21548(15) 0.2363(3) 0.0294(14) Uani 1 1 d U . .
F11 F 0.4266(5) 0.1974(2) 0.4223(4) 0.076(2) Uani 1 1 d U . .
F12 F 0.2946(6) 0.2149(3) 0.5055(5) 0.113(3) Uani 1 1 d U . .
F13 F 0.4264(5) 0.2280(2) 0.5148(4) 0.076(2) Uani 1 1 d U . .
F14 F 0.3323(7) 0.2375(3) 0.4134(5) 0.115(3) Uani 1 1 d U . .
F15 F 0.2934(7) 0.1839(4) 0.4090(6) 0.152(5) Uani 1 1 d U . .
F16 F 0.3886(5) 0.17352(19) 0.5122(4) 0.074(2) Uani 1 1 d U . .
P1 P 0.3585(2) 0.20533(11) 0.46195(19) 0.0678(10) Uani 1 1 d . . .
P4 P 0.69053(16) 0.12902(6) 0.23828(18) 0.0432(7) Uani 1 1 d . D .
P5 P 0.80348(13) 0.24677(6) 0.26739(12) 0.0265(5) Uani 1 1 d . D .
Zn1 Zn 0.60715(5) 0.25428(2) 0.26373(5) 0.0207(2) Uani 1 1 d . D .
Zn2 Zn 0.72303(7) 0.31452(3) 0.19607(6) 0.0322(3) Uani 1 1 d D D .
Zn3 Zn 0.97525(6) 0.27342(4) 0.34059(6) 0.0465(3) Uani 1 1 d . D .
Zn4 Zn 0.94582(6) 0.20444(3) 0.22576(6) 0.0336(3) Uani 1 1 d . D .
Zn8 Zn 0.52811(5) 0.17473(2) 0.21809(5) 0.0222(2) Uani 1 1 d . D .
Li Li 0.7511(9) 0.1875(4) 0.2632(10) 0.038(4) Uani 1 1 d . D .
Zn5B Zn 0.87596(17) 0.12039(7) 0.22062(16) 0.0264(7) Uani 0.539(3) 1 d P D 1
Zn6B Zn 0.70456(16) 0.07275(6) 0.12132(14) 0.0255(6) Uani 0.539(3) 1 d P D 1
Zn7B Zn 0.5636(5) 0.0957(2) 0.3076(4) 0.0310(13) Uani 0.539(3) 1 d P D 1
P2B P 0.2676(5) 0.4046(2) 0.3314(5) 0.054(2) Uani 0.539(3) 1 d PDU D 1
F21B F 0.3483(8) 0.4003(4) 0.3029(8) 0.075(6) Uani 0.539(3) 1 d PDU D 1
F22B F 0.1875(7) 0.4088(3) 0.3619(7) 0.056(4) Uani 0.539(3) 1 d PDU D 1
F23B F 0.3221(8) 0.4245(3) 0.3978(6) 0.054(4) Uani 0.539(3) 1 d PDU D 1
F24B F 0.2463(9) 0.4386(3) 0.2891(7) 0.065(4) Uani 0.539(3) 1 d PDU D 1
F25B F 0.2138(8) 0.3843(4) 0.2660(8) 0.087(6) Uani 0.539(3) 1 d PDU D 1
F26B F 0.2887(9) 0.3701(3) 0.3739(8) 0.061(4) Uani 0.539(3) 1 d PDU D 1
P3B P 0.7576(5) 0.47081(15) 0.3252(6) 0.059(2) Uani 0.539(3) 1 d PD D 1
F31B F 0.6943(9) 0.4766(4) 0.3732(9) 0.107(6) Uani 0.539(3) 1 d PDU D 1
F32B F 0.6796(9) 0.4630(4) 0.2599(8) 0.099(6) Uani 0.539(3) 1 d PDU D 1
F33B F 0.7501(10) 0.5092(3) 0.3051(10) 0.116(7) Uani 0.539(3) 1 d PDU D 1
F34B F 0.7624(10) 0.4326(3) 0.3451(8) 0.088(6) Uani 0.539(3) 1 d PDU D 1
F35B F 0.8342(8) 0.4789(4) 0.3911(7) 0.080(5) Uani 0.539(3) 1 d PDU D 1
F36B F 0.8197(10) 0.4655(5) 0.2777(9) 0.108(8) Uani 0.539(3) 1 d PDU D 1
O5B O 0.8676(9) 0.1557(4) 0.1431(7) 0.034(2) Uani 0.539(3) 1 d PDU D 1
O6B O 0.7561(9) 0.1560(4) 0.0542(10) 0.046(4) Uani 0.539(3) 1 d PDU D 1
N3B N 0.6600(6) 0.3607(4) 0.1687(7) 0.0325(15) Uani 0.539(3) 1 d PDU D 1
N4B N 0.8242(8) 0.3465(3) 0.1982(6) 0.0367(13) Uani 0.539(3) 1 d PDU D 1
O3B O 0.6508(5) 0.3040(3) 0.2574(3) 0.0298(10) Uani 0.539(3) 1 d PDU D 1
O4B O 0.6723(14) 0.3007(4) 0.0937(5) 0.031(2) Uani 0.539(3) 1 d PDU D 1
H4 H 0.6601 0.2801 0.0930 0.038 Uiso 0.539(3) 1 d PR D 1
C10B C 0.6374(4) 0.3236(4) 0.369(2) 0.0311(14) Uani 0.539(3) 1 d PDU D 1
C11B C 0.6169(5) 0.3467(4) 0.4132(6) 0.0324(17) Uani 0.539(3) 1 d PDU D 1
H11A H 0.6239 0.3422 0.4606 0.039 Uiso 0.539(3) 1 calc PR D 1
C12B C 0.5850(5) 0.3773(4) 0.3836(9) 0.0328(16) Uani 0.539(3) 1 d PDU D 1
C13B C 0.5740(4) 0.3846(2) 0.3113(9) 0.0329(16) Uani 0.539(3) 1 d PDU D 1
H13A H 0.5529 0.4049 0.2918 0.039 Uiso 0.539(3) 1 calc PR D 1
C14B C 0.5972(5) 0.3589(5) 0.2706(6) 0.0319(14) Uani 0.539(3) 1 d PDU D 1
C15B C 0.6292(5) 0.3281(5) 0.3000(13) 0.0312(13) Uani 0.539(3) 1 d PDU D 1
C16B C 0.5606(10) 0.4046(7) 0.4316(15) 0.072(8) Uani 0.539(3) 1 d PDU D 1
H16E H 0.5704 0.4263 0.4148 0.109 Uiso 0.539(3) 1 calc PR D 1
H16F H 0.5940 0.4019 0.4789 0.109 Uiso 0.539(3) 1 calc PR D 1
H16G H 0.5026 0.4024 0.4305 0.109 Uiso 0.539(3) 1 calc PR D 1
C17B C 0.5860(6) 0.3662(3) 0.1948(6) 0.0334(16) Uani 0.539(3) 1 d PDU D 1
H17D H 0.5410 0.3524 0.1679 0.040 Uiso 0.539(3) 1 calc PR D 1
H17E H 0.5688 0.3892 0.1862 0.040 Uiso 0.539(3) 1 calc PR D 1
C18B C 0.7203(7) 0.3881(4) 0.1946(7) 0.0342(17) Uani 0.539(3) 1 d PDU D 1
H18C H 0.7044 0.4074 0.1643 0.041 Uiso 0.539(3) 1 calc PR D 1
H18D H 0.7173 0.3944 0.2414 0.041 Uiso 0.539(3) 1 calc PR D 1
C19B C 0.8076(6) 0.3788(3) 0.1968(4) 0.0377(16) Uani 0.539(3) 1 d PDU D 1
C20B C 0.8702(7) 0.4016(3) 0.1974(6) 0.043(2) Uani 0.539(3) 1 d PDU D 1
H20A H 0.8581 0.4243 0.1964 0.051 Uiso 0.539(3) 1 calc PR D 1
C21B C 0.9503(8) 0.3915(3) 0.1994(7) 0.0433(19) Uani 0.539(3) 1 d PDU D 1
H21A H 0.9921 0.4070 0.1998 0.052 Uiso 0.539(3) 1 calc PR D 1
C22B C 0.9671(7) 0.3577(4) 0.2009(6) 0.0416(19) Uani 0.539(3) 1 d PDU D 1
H22A H 1.0204 0.3499 0.2023 0.050 Uiso 0.539(3) 1 calc PR D 1
C23B C 0.9023(9) 0.3360(3) 0.2002(7) 0.0385(17) Uani 0.539(3) 1 d PDU D 1
H23A H 0.9128 0.3132 0.2011 0.046 Uiso 0.539(3) 1 calc PR D 1
N7B N 1.1050(9) 0.2915(3) 0.3714(7) 0.0396(13) Uani 0.539(3) 1 d PDU D 1
N8B N 0.9544(8) 0.3181(3) 0.3711(6) 0.0350(14) Uani 0.539(3) 1 d PDU D 1
O8B O 1.0334(7) 0.2386(3) 0.4264(8) 0.036(2) Uani 0.539(3) 1 d PDU D 1
H8A H 1.0216 0.2188 0.4124 0.044 Uiso 0.539(3) 1 d PR D 1
C43B C 1.0986(9) 0.3281(3) 0.3705(7) 0.0397(18) Uani 0.539(3) 1 d PDU D 1
H43C H 1.1074 0.3364 0.3267 0.048 Uiso 0.539(3) 1 calc PR D 1
H43D H 1.1426 0.3371 0.4085 0.048 Uiso 0.539(3) 1 calc PR D 1
C44B C 1.0164(6) 0.3404(3) 0.3779(4) 0.0376(16) Uani 0.539(3) 1 d PDU D 1
C45B C 1.0024(7) 0.3736(3) 0.3915(7) 0.0388(19) Uani 0.539(3) 1 d PDU D 1
H45A H 1.0455 0.3890 0.3963 0.047 Uiso 0.539(3) 1 calc PR D 1
C46B C 0.9265(8) 0.3838(3) 0.3980(7) 0.0393(18) Uani 0.539(3) 1 d PDU D 1
H46A H 0.9176 0.4061 0.4071 0.047 Uiso 0.539(3) 1 calc PR D 1
C47B C 0.8625(7) 0.3610(4) 0.3910(7) 0.0381(18) Uani 0.539(3) 1 d PDU D 1
H47A H 0.8100 0.3673 0.3951 0.046 Uiso 0.539(3) 1 calc PR D 1
C48B C 0.8797(7) 0.3283(3) 0.3775(7) 0.0366(18) Uani 0.539(3) 1 d PDU D 1
H48A H 0.8373 0.3126 0.3726 0.044 Uiso 0.539(3) 1 calc PR D 1
C49B C 1.1406(9) 0.2790(3) 0.4423(7) 0.0378(19) Uani 0.539(3) 1 d PDU D 1
H49C H 1.1195 0.2925 0.4748 0.045 Uiso 0.539(3) 1 calc PR D 1
H49D H 1.2007 0.2821 0.4536 0.045 Uiso 0.539(3) 1 calc PR D 1
C50B C 1.1229(7) 0.2425(3) 0.4545(10) 0.037(2) Uani 0.539(3) 1 d PDU D 1
H50C H 1.1532 0.2280 0.4303 0.044 Uiso 0.539(3) 1 calc PR D 1
H50D H 1.1392 0.2373 0.5042 0.044 Uiso 0.539(3) 1 calc PR D 1
O9B O 0.9537(9) 0.1622(3) 0.2886(6) 0.032(2) Uani 0.539(3) 1 d PDU D 1
O10B O 1.0042(10) 0.1764(4) 0.4015(9) 0.055(4) Uani 0.539(3) 1 d PDU D 1
O11B O 0.8211(5) 0.0752(2) 0.1859(5) 0.0302(18) Uani 0.539(3) 1 d PDU D 1
O12B O 0.7032(7) 0.0966(2) 0.0312(6) 0.0288(19) Uani 0.539(3) 1 d PDU D 1
H12 H 0.7303 0.1147 0.0415 0.035 Uiso 0.539(3) 1 d PR D 1
N9B N 0.9413(7) 0.0974(3) 0.3227(7) 0.0395(15) Uani 0.539(3) 1 d PDU D 1
N10B N 0.9837(6) 0.1000(3) 0.1951(7) 0.0366(18) Uani 0.539(3) 1 d PDU D 1
N11B N 0.7444(6) 0.0314(3) 0.0646(7) 0.0315(16) Uani 0.539(3) 1 d PDU D 1
N12B N 0.6019(6) 0.0406(3) 0.1023(6) 0.0304(16) Uani 0.539(3) 1 d PDU D 1
N16B N 0.5759(9) 0.0440(3) 0.2807(7) 0.0483(14) Uani 0.539(3) 1 d PDU D 1
C24B C 0.6378(10) 0.3579(3) 0.0922(7) 0.0326(18) Uani 0.539(3) 1 d PDU D 1
H24A H 0.6868 0.3626 0.0755 0.039 Uiso 0.539(3) 1 calc PR D 1
H24B H 0.5959 0.3746 0.0725 0.039 Uiso 0.539(3) 1 calc PR D 1
C25B C 0.6039(10) 0.3236(3) 0.0661(10) 0.0326(19) Uani 0.539(3) 1 d PDU D 1
H25A H 0.5558 0.3180 0.0835 0.039 Uiso 0.539(3) 1 calc PR D 1
H25B H 0.5875 0.3230 0.0152 0.039 Uiso 0.539(3) 1 calc PR D 1
C26B C 0.8173(8) 0.1699(4) 0.0927(7) 0.036(2) Uani 0.539(3) 1 d PDU D 1
C51B C 0.9705(7) 0.1572(4) 0.3537(8) 0.0360(19) Uani 0.539(3) 1 d PDU D 1
C52B C 0.9455(10) 0.1233(3) 0.3751(9) 0.0389(19) Uani 0.539(3) 1 d PDU D 1
H52A H 0.9854 0.1166 0.4181 0.047 Uiso 0.539(3) 1 calc PR D 1
H52B H 0.8913 0.1252 0.3850 0.047 Uiso 0.539(3) 1 calc PR D 1
C53B C 1.0258(7) 0.0868(4) 0.3197(8) 0.0407(17) Uani 0.539(3) 1 d PDU D 1
H53A H 1.0407 0.0665 0.3466 0.049 Uiso 0.539(3) 1 calc PR D 1
H53B H 1.0659 0.1039 0.3409 0.049 Uiso 0.539(3) 1 calc PR D 1
C54B C 1.0307(6) 0.0809(3) 0.2455(5) 0.0395(16) Uani 0.539(3) 1 d PDU D 1
C55B C 1.0812(7) 0.0567(3) 0.2283(6) 0.0408(18) Uani 0.539(3) 1 d PDU D 1
H55 H 1.1137 0.0435 0.2638 0.049 Uiso 0.539(3) 1 calc PR D 1
C56B C 1.0847(8) 0.0517(3) 0.1610(7) 0.0395(19) Uani 0.539(3) 1 d PDU D 1
H56 H 1.1191 0.0353 0.1502 0.047 Uiso 0.539(3) 1 calc PR D 1
C57B C 1.0354(7) 0.0719(3) 0.1081(5) 0.038(2) Uani 0.539(3) 1 d PDU D 1
H57 H 1.0359 0.0693 0.0613 0.045 Uiso 0.539(3) 1 calc PR D 1
C58B C 0.9860(7) 0.0957(3) 0.1284(6) 0.037(2) Uani 0.539(3) 1 d PDU D 1
H58 H 0.9530 0.1093 0.0941 0.044 Uiso 0.539(3) 1 calc PR D 1
C59B C 0.8892(6) 0.0685(3) 0.3343(5) 0.0387(16) Uani 0.539(3) 1 d PDU D 1
H59A H 0.9088 0.0604 0.3822 0.046 Uiso 0.539(3) 1 calc PR D 1
H59B H 0.8313 0.0752 0.3265 0.046 Uiso 0.539(3) 1 calc PR D 1
C60B C 0.8965(6) 0.0416(3) 0.2840(8) 0.0377(15) Uani 0.539(3) 1 d PDU D 1
C61B C 0.9376(5) 0.0117(4) 0.3082(6) 0.0419(17) Uani 0.539(3) 1 d PDU D 1
H61 H 0.9608 0.0083 0.3559 0.050 Uiso 0.539(3) 1 calc PR D 1
C62B C 0.9433(5) -0.0141(3) 0.2567(10) 0.0413(18) Uani 0.539(3) 1 d PDU D 1
C63B C 0.9099(6) -0.0085(3) 0.1897(8) 0.0383(17) Uani 0.539(3) 1 d PDU D 1
H63 H 0.9139 -0.0250 0.1576 0.046 Uiso 0.539(3) 1 calc PR D 1
C64B C 0.8690(5) 0.0210(4) 0.1648(6) 0.0361(15) Uani 0.539(3) 1 d PDU D 1
C65B C 0.8616(4) 0.0455(2) 0.2088(9) 0.0351(14) Uani 0.539(3) 1 d PDU D 1
C66B C 0.9886(8) -0.0460(4) 0.2861(13) 0.063(6) Uani 0.539(3) 1 d PDU D 1
H66A H 0.9887 -0.0610 0.2482 0.094 Uiso 0.539(3) 1 calc PR D 1
H66B H 0.9606 -0.0562 0.3177 0.094 Uiso 0.539(3) 1 calc PR D 1
H66C H 1.0452 -0.0409 0.3108 0.094 Uiso 0.539(3) 1 calc PR D 1
C67B C 0.8339(6) 0.0242(3) 0.0875(5) 0.0337(16) Uani 0.539(3) 1 d PDU D 1
H67A H 0.8637 0.0418 0.0706 0.040 Uiso 0.539(3) 1 calc PR D 1
H67B H 0.8444 0.0036 0.0655 0.040 Uiso 0.539(3) 1 calc PR D 1
C68B C 0.6972(6) 0.0012(3) 0.0760(7) 0.0316(17) Uani 0.539(3) 1 d PDU D 1
H68A H 0.6932 -0.0141 0.0373 0.038 Uiso 0.539(3) 1 calc PR D 1
H68B H 0.7276 -0.0099 0.1187 0.038 Uiso 0.539(3) 1 calc PR D 1
C69B C 0.6116(5) 0.0095(3) 0.0817(4) 0.0313(16) Uani 0.539(3) 1 d PDU D 1
C70B C 0.5458(6) -0.0123(3) 0.0673(6) 0.0326(18) Uani 0.539(3) 1 d PDU D 1
H70 H 0.5535 -0.0339 0.0530 0.039 Uiso 0.539(3) 1 calc PR D 1
C71B C 0.4682(6) -0.0027(3) 0.0739(7) 0.0335(19) Uani 0.539(3) 1 d PDU D 1
H71 H 0.4237 -0.0175 0.0642 0.040 Uiso 0.539(3) 1 calc PR D 1
C72B C 0.4577(7) 0.0298(3) 0.0954(6) 0.0334(19) Uani 0.539(3) 1 d PDU D 1
H72 H 0.4064 0.0372 0.1003 0.040 Uiso 0.539(3) 1 calc PR D 1
C73B C 0.5263(8) 0.0502(3) 0.1089(7) 0.0326(18) Uani 0.539(3) 1 d PDU D 1
H73 H 0.5203 0.0720 0.1234 0.039 Uiso 0.539(3) 1 calc PR D 1
C74B C 0.7185(9) 0.0421(2) -0.0090(6) 0.0313(17) Uani 0.539(3) 1 d PDU D 1
H74A H 0.6586 0.0390 -0.0267 0.038 Uiso 0.539(3) 1 calc PR D 1
H74B H 0.7460 0.0283 -0.0367 0.038 Uiso 0.539(3) 1 calc PR D 1
C75B C 0.7400(10) 0.0786(3) -0.0171(8) 0.0317(18) Uani 0.539(3) 1 d PDU D 1
H75A H 0.8001 0.0817 -0.0052 0.038 Uiso 0.539(3) 1 calc PR D 1
H75B H 0.7166 0.0860 -0.0649 0.038 Uiso 0.539(3) 1 calc PR D 1
C93B C 0.4308(11) 0.0364(5) 0.2798(9) 0.0480(14) Uani 0.539(3) 1 d PDU D 1
H93A H 0.4045 0.0219 0.3072 0.058 Uiso 0.539(3) 1 calc PR D 1
H93B H 0.3944 0.0378 0.2327 0.058 Uiso 0.539(3) 1 calc PR D 1
C94B C 0.5138(8) 0.0222(3) 0.2772(5) 0.0488(16) Uani 0.539(3) 1 d PDU D 1
C95B C 0.5261(9) -0.0118(3) 0.2715(8) 0.0505(19) Uani 0.539(3) 1 d PDU D 1
H95 H 0.4824 -0.0266 0.2692 0.061 Uiso 0.539(3) 1 calc PR D 1
C96B C 0.6044(9) -0.0232(3) 0.2694(9) 0.053(2) Uani 0.539(3) 1 d PDU D 1
H96 H 0.6134 -0.0459 0.2657 0.063 Uiso 0.539(3) 1 calc PR D 1
C97B C 0.6688(8) -0.0012(4) 0.2729(8) 0.0513(19) Uani 0.539(3) 1 d PDU D 1
H97 H 0.7217 -0.0084 0.2716 0.062 Uiso 0.539(3) 1 calc PR D 1
C98B C 0.6509(9) 0.0319(4) 0.2785(8) 0.0490(18) Uani 0.539(3) 1 d PDU D 1
H98 H 0.6939 0.0472 0.2809 0.059 Uiso 0.539(3) 1 calc PR D 1
Zn5A Zn 0.89343(19) 0.12541(7) 0.2531(2) 0.0251(7) Uani 0.461(3) 1 d P D 2
Zn6A Zn 0.7360(2) 0.07099(7) 0.1561(2) 0.0385(8) Uani 0.461(3) 1 d P D 2
Zn7A Zn 0.5507(7) 0.0929(3) 0.2868(4) 0.0250(13) Uani 0.461(3) 1 d P D 2
P2A P 0.2369(6) 0.4017(3) 0.2983(5) 0.054(2) Uani 0.461(3) 1 d PDU D 2
F21A F 0.3171(9) 0.4005(4) 0.2677(8) 0.056(5) Uani 0.461(3) 1 d PDU D 2
F22A F 0.1580(8) 0.4033(5) 0.3295(9) 0.085(7) Uani 0.461(3) 1 d PDU D 2
F23A F 0.2908(9) 0.4212(4) 0.3664(7) 0.054(5) Uani 0.461(3) 1 d PDU D 2
F24A F 0.2111(9) 0.4362(3) 0.2587(7) 0.054(5) Uani 0.461(3) 1 d PDU D 2
F25A F 0.1844(11) 0.3818(4) 0.2314(7) 0.083(7) Uani 0.461(3) 1 d PDU D 2
F26A F 0.2644(10) 0.3670(3) 0.3375(7) 0.053(5) Uani 0.461(3) 1 d PDU D 2
P3A P 0.7342(5) 0.47240(16) 0.2848(4) 0.0276(17) Uani 0.461(3) 1 d PD D 2
F36A F 0.7968(8) 0.4558(3) 0.2465(7) 0.053(4) Uani 0.461(3) 1 d PDU D 2
F31A F 0.6709(6) 0.4878(2) 0.3254(5) 0.030(3) Uani 0.461(3) 1 d PDU D 2
F35A F 0.8108(7) 0.4789(3) 0.3530(5) 0.024(3) Uani 0.461(3) 1 d PDU D 2
F33A F 0.7466(8) 0.5079(2) 0.2545(6) 0.040(3) Uani 0.461(3) 1 d PDU D 2
F32A F 0.6580(7) 0.4653(3) 0.2180(5) 0.041(3) Uani 0.461(3) 1 d PDU D 2
F34A F 0.7204(8) 0.4367(3) 0.3172(6) 0.040(3) Uani 0.461(3) 1 d PDU D 2
N9A N 0.9483(8) 0.1095(4) 0.3663(9) 0.0404(17) Uani 0.461(3) 1 d PDU D 2
N10A N 1.0090(7) 0.1033(3) 0.2472(8) 0.0400(17) Uani 0.461(3) 1 d PDU D 2
N11A N 0.7872(6) 0.0247(4) 0.1214(7) 0.0349(15) Uani 0.461(3) 1 d PDU D 2
N12A N 0.6358(7) 0.0386(3) 0.1414(7) 0.0322(18) Uani 0.461(3) 1 d PDU D 2
N16A N 0.5958(10) 0.0442(3) 0.3101(8) 0.0483(14) Uani 0.461(3) 1 d PDU D 2
O5A O 0.8887(11) 0.1568(5) 0.1639(9) 0.035(2) Uani 0.461(3) 1 d PDU D 2
O6A O 0.7876(16) 0.1486(7) 0.0653(15) 0.090(10) Uani 0.461(3) 1 d PDU D 2
O3A O 0.6472(5) 0.3045(3) 0.2571(3) 0.0298(10) Uani 0.461(3) 1 d PDU D 2
O4A O 0.6628(16) 0.2990(4) 0.0967(6) 0.031(2) Uani 0.461(3) 1 d PDU D 2
H4A H 0.6433 0.2795 0.0974 0.037 Uiso 0.461(3) 1 d PR D 2
N3A N 0.6340(7) 0.3586(4) 0.1475(8) 0.0314(15) Uani 0.461(3) 1 d PDU D 2
N4A N 0.8026(9) 0.3502(3) 0.1771(7) 0.0367(13) Uani 0.461(3) 1 d PDU D 2
C10A C 0.6283(5) 0.3222(5) 0.368(2) 0.0319(14) Uani 0.461(3) 1 d PDU D 2
C11A C 0.5932(6) 0.3493(5) 0.4008(7) 0.0321(16) Uani 0.461(3) 1 d PDU D 2
H11 H 0.5975 0.3476 0.4487 0.038 Uiso 0.461(3) 1 calc PR D 2
C12A C 0.5533(6) 0.3779(4) 0.3659(11) 0.0325(18) Uani 0.461(3) 1 d PDU D 2
C13A C 0.5500(5) 0.3782(3) 0.2972(10) 0.0319(16) Uani 0.461(3) 1 d PDU D 2
H13 H 0.5240 0.3968 0.2731 0.038 Uiso 0.461(3) 1 calc PR D 2
C14A C 0.5782(7) 0.3560(5) 0.2572(7) 0.0324(14) Uani 0.461(3) 1 d PDU D 2
C15A C 0.6167(8) 0.3285(5) 0.2947(16) 0.0316(13) Uani 0.461(3) 1 d PDU D 2
C16A C 0.5201(8) 0.4040(5) 0.4055(10) 0.025(4) Uani 0.461(3) 1 d PDU D 2
H16A H 0.5323 0.3979 0.4542 0.038 Uiso 0.461(3) 1 calc PR D 2
H16B H 0.4607 0.4058 0.3869 0.038 Uiso 0.461(3) 1 calc PR D 2
H16C H 0.5458 0.4250 0.4009 0.038 Uiso 0.461(3) 1 calc PR D 2
C17A C 0.5673(7) 0.3616(4) 0.1809(7) 0.0309(17) Uani 0.461(3) 1 d PDU D 2
H17A H 0.5238 0.3465 0.1566 0.037 Uiso 0.461(3) 1 calc PR D 2
H17B H 0.5451 0.3839 0.1710 0.037 Uiso 0.461(3) 1 calc PR D 2
C18A C 0.6892(8) 0.3888(4) 0.1621(8) 0.0321(17) Uani 0.461(3) 1 d PDU D 2
H18A H 0.6930 0.3967 0.2093 0.039 Uiso 0.461(3) 1 calc PR D 2
H18B H 0.6649 0.4064 0.1295 0.039 Uiso 0.461(3) 1 calc PR D 2
C19A C 0.7751(7) 0.3808(3) 0.1547(5) 0.0342(16) Uani 0.461(3) 1 d PDU D 2
C20A C 0.8228(7) 0.4020(4) 0.1280(7) 0.037(2) Uani 0.461(3) 1 d PDU D 2
H20 H 0.8024 0.4231 0.1128 0.044 Uiso 0.461(3) 1 calc PR D 2
C21A C 0.9014(9) 0.3926(4) 0.1231(8) 0.038(2) Uani 0.461(3) 1 d PDU D 2
H21 H 0.9337 0.4073 0.1048 0.046 Uiso 0.461(3) 1 calc PR D 2
C22A C 0.9316(8) 0.3617(4) 0.1453(8) 0.0394(18) Uani 0.461(3) 1 d PDU D 2
H22 H 0.9843 0.3548 0.1425 0.047 Uiso 0.461(3) 1 calc PR D 2
C23A C 0.8804(10) 0.3411(4) 0.1721(8) 0.0384(17) Uani 0.461(3) 1 d PDU D 2
H23 H 0.8999 0.3200 0.1875 0.046 Uiso 0.461(3) 1 calc PR D 2
O8A O 1.0303(8) 0.2544(4) 0.4307(9) 0.035(2) Uani 0.461(3) 1 d PDU D 2
H8B H 1.0193 0.2337 0.4295 0.042 Uiso 0.461(3) 1 d PR D 2
N7A N 1.0975(10) 0.3025(3) 0.3575(8) 0.0396(13) Uani 0.461(3) 1 d PDU D 2
N8A N 0.9414(9) 0.3276(3) 0.3458(7) 0.0350(14) Uani 0.461(3) 1 d PDU D 2
C43A C 1.0859(10) 0.3376(3) 0.3432(8) 0.0376(18) Uani 0.461(3) 1 d PDU D 2
H43A H 1.0913 0.3420 0.2962 0.045 Uiso 0.461(3) 1 calc PR D 2
H43B H 1.1300 0.3498 0.3759 0.045 Uiso 0.461(3) 1 calc PR D 2
C44A C 1.0019(7) 0.3505(3) 0.3493(5) 0.0366(16) Uani 0.461(3) 1 d PDU D 2
C45A C 0.9864(8) 0.3833(3) 0.3578(7) 0.0374(19) Uani 0.461(3) 1 d PDU D 2
H45 H 1.0286 0.3988 0.3602 0.045 Uiso 0.461(3) 1 calc PR D 2
C46A C 0.9080(9) 0.3938(3) 0.3631(8) 0.037(2) Uani 0.461(3) 1 d PDU D 2
H46 H 0.8973 0.4162 0.3689 0.044 Uiso 0.461(3) 1 calc PR D 2
C47A C 0.8458(7) 0.3698(4) 0.3594(7) 0.035(2) Uani 0.461(3) 1 d PDU D 2
H47 H 0.7926 0.3756 0.3627 0.042 Uiso 0.461(3) 1 calc PR D 2
C48A C 0.8664(8) 0.3373(4) 0.3508(8) 0.0353(18) Uani 0.461(3) 1 d PDU D 2
H48 H 0.8256 0.3212 0.3482 0.042 Uiso 0.461(3) 1 calc PR D 2
C49A C 1.1310(10) 0.2965(4) 0.4341(7) 0.0381(19) Uani 0.461(3) 1 d PDU D 2
H49A H 1.1022 0.3108 0.4600 0.046 Uiso 0.461(3) 1 calc PR D 2
H49B H 1.1900 0.3022 0.4479 0.046 Uiso 0.461(3) 1 calc PR D 2
C50A C 1.1197(8) 0.2602(4) 0.4526(11) 0.0366(19) Uani 0.461(3) 1 d PDU D 2
H50A H 1.1488 0.2455 0.4278 0.044 Uiso 0.461(3) 1 calc PR D 2
H50B H 1.1410 0.2566 0.5026 0.044 Uiso 0.461(3) 1 calc PR D 2
O9A O 0.9645(11) 0.1706(4) 0.3122(7) 0.033(2) Uani 0.461(3) 1 d PDU D 2
O10A O 1.0014(11) 0.1922(5) 0.4199(9) 0.049(5) Uani 0.461(3) 1 d PDU D 2
O11A O 0.8482(5) 0.0766(2) 0.2301(6) 0.0346(18) Uani 0.461(3) 1 d PDU D 2
O12A O 0.7459(9) 0.0882(3) 0.0660(8) 0.0360(19) Uani 0.461(3) 1 d PDU D 2
H12A H 0.7690 0.1072 0.0733 0.043 Uiso 0.461(3) 1 d PR D 2
C24A C 0.6038(11) 0.3527(4) 0.0715(7) 0.0313(19) Uani 0.461(3) 1 d PDU D 2
H24C H 0.6459 0.3593 0.0479 0.038 Uiso 0.461(3) 1 calc PR D 2
H24D H 0.5535 0.3655 0.0522 0.038 Uiso 0.461(3) 1 calc PR D 2
C25A C 0.5855(11) 0.3155(4) 0.0610(12) 0.032(2) Uani 0.461(3) 1 d PDU D 2
H25C H 0.5404 0.3090 0.0813 0.038 Uiso 0.461(3) 1 calc PR D 2
H25D H 0.5700 0.3099 0.0114 0.038 Uiso 0.461(3) 1 calc PR D 2
C26A C 0.8386(9) 0.1658(6) 0.1075(9) 0.036(2) Uani 0.461(3) 1 d PDU D 2
C51A C 0.9725(7) 0.1700(4) 0.3774(9) 0.037(2) Uani 0.461(3) 1 d PDU D 2
C52A C 0.9446(11) 0.1394(3) 0.4099(10) 0.040(2) Uani 0.461(3) 1 d PDU D 2
H52C H 0.9805 0.1361 0.4568 0.048 Uiso 0.461(3) 1 calc PR D 2
H52D H 0.8879 0.1425 0.4137 0.048 Uiso 0.461(3) 1 calc PR D 2
C53A C 1.0353(8) 0.1000(4) 0.3728(9) 0.0417(18) Uani 0.461(3) 1 d PDU D 2
H53C H 1.0507 0.0825 0.4078 0.050 Uiso 0.461(3) 1 calc PR D 2
H53D H 1.0709 0.1191 0.3895 0.050 Uiso 0.461(3) 1 calc PR D 2
C54A C 1.0515(7) 0.0881(3) 0.3062(6) 0.0410(18) Uani 0.461(3) 1 d PDU D 2
C55A C 1.1069(8) 0.0627(3) 0.3029(7) 0.0422(19) Uani 0.461(3) 1 d PDU D 2
H55A H 1.1362 0.0522 0.3440 0.051 Uiso 0.461(3) 1 calc PR D 2
C56A C 1.1192(9) 0.0528(3) 0.2401(9) 0.042(2) Uani 0.461(3) 1 d PDU D 2
H56A H 1.1565 0.0357 0.2383 0.050 Uiso 0.461(3) 1 calc PR D 2
C57A C 1.0756(9) 0.0684(4) 0.1791(7) 0.0405(18) Uani 0.461(3) 1 d PDU D 2
H57A H 1.0826 0.0622 0.1355 0.049 Uiso 0.461(3) 1 calc PR D 2
C58A C 1.0211(9) 0.0936(4) 0.1855(7) 0.0396(18) Uani 0.461(3) 1 d PDU D 2
H58A H 0.9913 0.1043 0.1450 0.047 Uiso 0.461(3) 1 calc PR D 2
C59A C 0.8944(6) 0.0826(3) 0.3801(6) 0.0400(18) Uani 0.461(3) 1 d PDU D 2
H59C H 0.8363 0.0894 0.3643 0.048 Uiso 0.461(3) 1 calc PR D 2
H59D H 0.9070 0.0783 0.4301 0.048 Uiso 0.461(3) 1 calc PR D 2
C60A C 0.9078(6) 0.0518(3) 0.3425(10) 0.0390(17) Uani 0.461(3) 1 d PDU D 2
C61A C 0.9448(6) 0.0238(5) 0.3810(6) 0.045(2) Uani 0.461(3) 1 d PDU D 2
H61A H 0.9605 0.0250 0.4298 0.053 Uiso 0.461(3) 1 calc PR D 2
C62A C 0.9586(6) -0.0053(4) 0.3486(11) 0.044(2) Uani 0.461(3) 1 d PDU D 2
C63A C 0.9368(6) -0.0076(3) 0.2792(10) 0.0415(19) Uani 0.461(3) 1 d PDU D 2
H63A H 0.9465 -0.0274 0.2581 0.050 Uiso 0.461(3) 1 calc PR D 2
C64A C 0.8980(5) 0.0202(5) 0.2349(6) 0.0387(14) Uani 0.461(3) 1 d PDU D 2
C65A C 0.8845(4) 0.0485(4) 0.2663(11) 0.0370(15) Uani 0.461(3) 1 d PDU D 2
C66A C 0.9980(10) -0.0357(7) 0.388(2) 0.120(14) Uani 0.461(3) 1 d PDU D 2
H66D H 0.9913 -0.0543 0.3567 0.180 Uiso 0.461(3) 1 calc PR D 2
H66E H 0.9714 -0.0405 0.4250 0.180 Uiso 0.461(3) 1 calc PR D 2
H66F H 1.0564 -0.0316 0.4082 0.180 Uiso 0.461(3) 1 calc PR D 2
C67A C 0.8735(6) 0.0175(4) 0.1569(6) 0.0359(15) Uani 0.461(3) 1 d PDU D 2
H67C H 0.9087 0.0325 0.1387 0.043 Uiso 0.461(3) 1 calc PR D 2
H67D H 0.8860 -0.0050 0.1445 0.043 Uiso 0.461(3) 1 calc PR D 2
C68A C 0.7348(7) -0.0045(4) 0.1300(8) 0.0337(19) Uani 0.461(3) 1 d PDU D 2
H68C H 0.7600 -0.0156 0.1741 0.040 Uiso 0.461(3) 1 calc PR D 2
H68D H 0.7327 -0.0203 0.0923 0.040 Uiso 0.461(3) 1 calc PR D 2
C69A C 0.6473(6) 0.0064(3) 0.1290(5) 0.0321(16) Uani 0.461(3) 1 d PDU D 2
C70A C 0.5812(7) -0.0158(3) 0.1158(7) 0.0317(18) Uani 0.461(3) 1 d PDU D 2
H70A H 0.5900 -0.0381 0.1072 0.038 Uiso 0.461(3) 1 calc PR D 2
C71A C 0.5023(7) -0.0047(3) 0.1153(8) 0.0326(18) Uani 0.461(3) 1 d PDU D 2
H71A H 0.4577 -0.0196 0.1065 0.039 Uiso 0.461(3) 1 calc PR D 2
C72A C 0.4894(7) 0.0282(4) 0.1280(7) 0.0329(18) Uani 0.461(3) 1 d PDU D 2
H72A H 0.4366 0.0362 0.1280 0.039 Uiso 0.461(3) 1 calc PR D 2
C73A C 0.5574(9) 0.0489(3) 0.1407(8) 0.0320(18) Uani 0.461(3) 1 d PDU D 2
H73A H 0.5495 0.0712 0.1493 0.038 Uiso 0.461(3) 1 calc PR D 2
C74A C 0.7730(11) 0.0317(3) 0.0463(7) 0.0341(17) Uani 0.461(3) 1 d PDU D 2
H74C H 0.7147 0.0278 0.0231 0.041 Uiso 0.461(3) 1 calc PR D 2
H74D H 0.8062 0.0164 0.0264 0.041 Uiso 0.461(3) 1 calc PR D 2
C75A C 0.7958(11) 0.0674(3) 0.0323(10) 0.0354(18) Uani 0.461(3) 1 d PDU D 2
H75C H 0.8549 0.0714 0.0522 0.042 Uiso 0.461(3) 1 calc PR D 2
H75D H 0.7825 0.0718 -0.0178 0.042 Uiso 0.461(3) 1 calc PR D 2
C93A C 0.4489(12) 0.0362(5) 0.3046(10) 0.0480(14) Uani 0.461(3) 1 d PDU D 2
H93C H 0.4128 0.0303 0.2591 0.058 Uiso 0.461(3) 1 calc PR D 2
H93D H 0.4267 0.0254 0.3400 0.058 Uiso 0.461(3) 1 calc PR D 2
C94A C 0.5341(9) 0.0221(4) 0.3093(6) 0.0488(17) Uani 0.461(3) 1 d PDU D 2
C95A C 0.5505(10) -0.0116(4) 0.3128(9) 0.0508(19) Uani 0.461(3) 1 d PDU D 2
H95A H 0.5076 -0.0266 0.3122 0.061 Uiso 0.461(3) 1 calc PR D 2
C96A C 0.6302(11) -0.0231(3) 0.3170(10) 0.052(2) Uani 0.461(3) 1 d PDU D 2
H96A H 0.6411 -0.0458 0.3192 0.063 Uiso 0.461(3) 1 calc PR D 2
C97A C 0.6933(9) -0.0007(4) 0.3178(9) 0.051(2) Uani 0.461(3) 1 d PDU D 2
H97A H 0.7475 -0.0078 0.3207 0.061 Uiso 0.461(3) 1 calc PR D 2
C98A C 0.6733(10) 0.0324(4) 0.3143(9) 0.0495(19) Uani 0.461(3) 1 d PDU D 2
H98A H 0.7156 0.0477 0.3148 0.059 Uiso 0.461(3) 1 calc PR D 2

loop_
_atom_site_aniso_label
_atom_site_aniso_U_11
_atom_site_aniso_U_22
_atom_site_aniso_U_33
_atom_site_aniso_U_23
_atom_site_aniso_U_13
_atom_site_aniso_U_12
C1 0.022(3) 0.034(3) 0.032(3) -0.003(3) 0.007(3) -0.003(3)
C2 0.024(3) 0.034(3) 0.033(3) -0.003(3) 0.009(3) -0.006(3)
C3 0.024(3) 0.032(3) 0.036(3) -0.012(3) 0.016(3) -0.009(3)
C4 0.019(3) 0.033(3) 0.046(3) -0.011(3) 0.014(2) -0.006(2)
C5 0.020(3) 0.039(3) 0.054(3) -0.015(3) 0.013(3) -0.003(3)
C6 0.021(3) 0.038(3) 0.059(4) -0.010(3) 0.013(3) 0.002(3)
C7 0.022(3) 0.039(3) 0.059(4) -0.005(3) 0.009(3) 0.002(3)
C8 0.019(3) 0.033(3) 0.050(3) -0.004(3) 0.008(3) 0.002(3)
C9 0.029(3) 0.031(3) 0.036(3) -0.010(2) 0.011(2) -0.011(2)
C27 0.026(3) 0.034(3) 0.046(3) -0.010(3) 0.009(3) -0.007(3)
C28 0.030(3) 0.039(3) 0.050(3) -0.006(3) 0.021(3) -0.002(3)
C29 0.035(3) 0.046(3) 0.063(3) 0.004(3) 0.027(3) 0.001(3)
C30 0.043(3) 0.054(4) 0.071(4) 0.007(3) 0.032(3) 0.007(3)
C31 0.045(4) 0.060(4) 0.079(4) 0.011(4) 0.031(3) 0.009(3)
C32 0.042(3) 0.060(4) 0.079(4) 0.014(4) 0.027(3) 0.011(3)
C33 0.036(3) 0.057(4) 0.073(4) 0.011(3) 0.023(3) 0.008(3)
C34 0.017(3) 0.032(3) 0.035(3) -0.012(3) 0.010(3) -0.005(3)
C35 0.016(3) 0.038(3) 0.040(3) -0.014(3) 0.012(2) -0.005(2)
C36 0.021(3) 0.042(3) 0.045(3) -0.014(3) 0.012(3) -0.006(3)
C37 0.024(3) 0.048(3) 0.052(3) -0.016(3) 0.014(3) -0.006(3)
C38 0.025(3) 0.053(3) 0.055(3) -0.017(3) 0.014(3) -0.007(3)
C39 0.022(3) 0.052(3) 0.048(3) -0.015(3) 0.014(2) -0.005(3)
C40 0.019(3) 0.045(3) 0.041(3) -0.017(3) 0.012(2) -0.004(2)
C41 0.037(5) 0.064(7) 0.064(7) -0.012(5) 0.025(5) -0.024(5)
C42 0.025(3) 0.056(3) 0.047(3) -0.012(3) 0.011(3) -0.007(3)
C76 0.024(3) 0.031(3) 0.031(3) -0.008(3) 0.004(3) 0.000(3)
C77 0.027(3) 0.032(3) 0.028(3) -0.011(3) 0.009(3) -0.003(3)
C78 0.024(3) 0.041(3) 0.035(3) -0.010(3) 0.004(3) -0.002(3)
C79 0.019(3) 0.044(3) 0.034(3) -0.012(3) 0.000(2) -0.002(2)
C80 0.024(3) 0.055(4) 0.045(3) -0.008(3) -0.003(3) 0.001(3)
C81 0.023(3) 0.057(4) 0.053(4) -0.008(3) 0.000(3) 0.003(3)
C82 0.022(3) 0.052(4) 0.048(3) -0.012(3) 0.004(3) 0.002(3)
C83 0.017(3) 0.043(3) 0.038(3) -0.011(3) 0.006(3) -0.001(3)
C84 0.031(3) 0.035(3) 0.041(3) -0.017(3) 0.016(3) -0.007(3)
C85 0.032(3) 0.035(3) 0.051(3) -0.020(3) 0.021(3) -0.008(2)
C86 0.036(3) 0.040(3) 0.057(4) -0.027(3) 0.022(3) -0.012(3)
C87 0.033(3) 0.042(3) 0.062(4) -0.026(3) 0.021(3) -0.012(3)
C88 0.031(3) 0.040(3) 0.062(4) -0.020(3) 0.026(3) -0.010(3)
C89 0.030(3) 0.034(3) 0.060(3) -0.014(3) 0.027(3) -0.008(2)
C90 0.027(3) 0.030(3) 0.051(3) -0.014(3) 0.022(2) -0.006(2)
C91 0.045(6) 0.065(7) 0.081(8) -0.038(6) 0.022(6) -0.026(5)
C92 0.037(3) 0.037(3) 0.065(3) -0.008(3) 0.032(3) -0.010(3)
C99 0.054(3) 0.052(3) 0.070(4) 0.003(3) 0.028(3) -0.012(3)
C100 0.056(4) 0.054(4) 0.067(4) -0.001(3) 0.027(3) -0.012(3)
C101 0.053(7) 0.117(10) 0.057(7) -0.002(7) 0.017(6) -0.006(7)
N1 0.024(2) 0.029(2) 0.032(3) -0.008(2) 0.014(2) -0.010(2)
N2 0.015(3) 0.028(3) 0.044(3) -0.006(2) 0.009(2) -0.001(2)
N5 0.023(2) 0.034(3) 0.042(3) -0.010(2) 0.014(2) -0.004(2)
N6 0.032(3) 0.050(3) 0.069(4) 0.006(3) 0.025(3) 0.007(3)
N13 0.025(2) 0.035(3) 0.035(3) -0.011(2) 0.011(2) -0.002(2)
N14 0.018(3) 0.041(3) 0.033(3) -0.013(3) 0.004(2) -0.004(2)
N15 0.047(3) 0.040(3) 0.067(3) -0.002(2) 0.028(2) -0.009(2)
O1 0.019(3) 0.030(3) 0.030(3) -0.001(2) 0.007(2) -0.005(2)
O2 0.046(4) 0.031(3) 0.038(4) -0.008(3) 0.005(3) 0.003(3)
O7 0.018(3) 0.047(3) 0.041(3) -0.015(3) 0.010(2) -0.007(2)
O13 0.019(3) 0.029(3) 0.029(3) -0.006(2) 0.004(2) 0.001(2)
O14 0.034(3) 0.038(3) 0.033(4) -0.003(3) 0.016(3) -0.006(3)
O15 0.026(3) 0.026(3) 0.051(3) -0.008(2) 0.019(2) -0.005(2)
O16 0.054(4) 0.047(4) 0.066(4) 0.001(3) 0.025(3) -0.012(3)
O17 0.193(13) 0.205(13) 0.236(14) -0.003(11) 0.065(11) 0.055(11)
O41 0.035(4) 0.042(4) 0.097(6) 0.033(4) 0.029(4) 0.001(3)
O42 0.017(3) 0.027(3) 0.055(4) 0.000(3) 0.021(3) 0.005(2)
O43 0.029(3) 0.032(3) 0.075(5) 0.018(3) 0.027(3) 0.015(3)
O44 0.058(5) 0.034(4) 0.080(5) -0.026(4) 0.030(4) 0.005(3)
O51 0.013(3) 0.031(3) 0.028(3) -0.002(2) 0.004(2) 0.002(2)
O52 0.018(3) 0.030(3) 0.042(4) -0.009(3) 0.008(3) -0.001(2)
O53 0.016(3) 0.059(4) 0.033(4) -0.016(3) 0.004(3) -0.010(3)
O54 0.016(3) 0.032(3) 0.040(4) -0.001(3) 0.008(3) 0.001(2)
F11 0.084(5) 0.089(5) 0.058(5) -0.002(4) 0.024(4) -0.010(4)
F12 0.073(6) 0.187(10) 0.091(6) 0.007(6) 0.044(5) 0.020(6)
F13 0.078(5) 0.078(5) 0.069(5) -0.014(4) 0.011(4) -0.002(4)
F14 0.116(7) 0.136(8) 0.088(7) 0.021(6) 0.016(6) 0.041(6)
F15 0.118(8) 0.189(11) 0.121(8) -0.001(8) -0.021(7) -0.089(8)
F16 0.082(5) 0.074(5) 0.070(5) 0.015(4) 0.026(4) -0.022(4)
P1 0.055(2) 0.093(3) 0.053(2) 0.0081(18) 0.0107(16) -0.0001(18)
P4 0.0296(13) 0.0236(13) 0.085(2) 0.0066(13) 0.0300(14) 0.0079(10)
P5 0.0116(10) 0.0342(12) 0.0331(13) -0.0096(10) 0.0050(9) -0.0039(9)
Zn1 0.0130(4) 0.0249(5) 0.0252(5) -0.0066(4) 0.0067(4) -0.0017(4)
Zn2 0.0328(6) 0.0254(5) 0.0463(7) -0.0052(5) 0.0246(5) -0.0038(4)
Zn3 0.0152(5) 0.0853(10) 0.0408(7) -0.0268(6) 0.0107(5) -0.0177(5)
Zn4 0.0203(5) 0.0399(6) 0.0450(7) -0.0009(5) 0.0165(5) 0.0050(4)
Zn8 0.0150(5) 0.0234(5) 0.0298(5) -0.0079(4) 0.0085(4) -0.0015(4)
Li 0.014(7) 0.026(8) 0.070(12) 0.001(7) 0.003(7) -0.008(6)
Zn5B 0.0134(12) 0.0348(14) 0.0273(16) -0.0116(12) -0.0014(11) 0.0063(9)
Zn6B 0.0194(13) 0.0263(11) 0.0274(14) -0.0020(10) -0.0002(9) 0.0074(9)
Zn7B 0.024(3) 0.0203(19) 0.052(4) -0.005(3) 0.015(3) -0.0055(16)
P2B 0.052(5) 0.037(2) 0.086(7) -0.006(4) 0.043(5) 0.005(4)
F21B 0.063(9) 0.068(9) 0.115(14) -0.018(10) 0.064(10) -0.019(8)
F22B 0.055(8) 0.035(6) 0.093(11) -0.004(7) 0.048(8) 0.005(6)
F23B 0.073(10) 0.040(7) 0.057(9) -0.009(7) 0.030(8) -0.004(7)
F24B 0.087(11) 0.038(7) 0.080(11) -0.004(7) 0.042(9) -0.004(7)
F25B 0.067(10) 0.092(12) 0.118(15) -0.015(12) 0.053(11) 0.008(9)
F26B 0.065(9) 0.041(7) 0.084(12) 0.011(7) 0.032(9) -0.006(6)
P3B 0.050(5) 0.025(3) 0.114(8) -0.005(5) 0.046(6) -0.001(3)
F31B 0.082(10) 0.124(13) 0.141(15) -0.061(11) 0.075(11) -0.020(9)
F32B 0.087(12) 0.066(10) 0.131(16) -0.008(12) 0.004(13) 0.028(9)
F33B 0.106(12) 0.045(8) 0.185(17) 0.006(11) 0.014(13) 0.022(8)
F34B 0.113(14) 0.060(9) 0.091(12) -0.011(9) 0.030(10) -0.014(9)
F35B 0.067(10) 0.091(10) 0.086(12) -0.039(10) 0.029(9) -0.015(8)
F36B 0.083(12) 0.135(16) 0.116(15) 0.020(12) 0.046(11) 0.036(11)
O5B 0.025(4) 0.034(3) 0.043(5) -0.009(4) 0.008(4) -0.004(3)
O6B 0.031(7) 0.029(7) 0.065(9) -0.008(6) -0.009(6) -0.002(6)
N3B 0.034(3) 0.027(2) 0.040(3) -0.004(2) 0.015(2) -0.002(2)
N4B 0.037(2) 0.033(2) 0.044(3) -0.005(2) 0.018(2) -0.003(2)
O3B 0.027(2) 0.026(2) 0.040(2) -0.0106(18) 0.0152(19) -0.0053(18)
O4B 0.034(4) 0.028(3) 0.035(3) 0.003(3) 0.014(3) 0.003(3)
C10B 0.028(3) 0.030(2) 0.038(3) -0.009(2) 0.014(2) -0.009(2)
C11B 0.030(3) 0.031(3) 0.040(3) -0.009(3) 0.016(3) -0.009(3)
C12B 0.031(3) 0.030(3) 0.041(3) -0.010(3) 0.016(3) -0.009(3)
C13B 0.031(3) 0.028(3) 0.043(3) -0.009(3) 0.016(3) -0.009(3)
C14B 0.030(3) 0.027(2) 0.042(3) -0.009(2) 0.015(2) -0.007(2)
C15B 0.028(2) 0.027(2) 0.041(2) -0.009(2) 0.014(2) -0.007(2)
C16B 0.083(13) 0.067(12) 0.076(13) -0.010(10) 0.036(11) -0.014(11)
C17B 0.034(3) 0.026(3) 0.042(3) -0.006(3) 0.014(3) -0.002(3)
C18B 0.036(3) 0.029(3) 0.042(3) -0.005(3) 0.017(3) -0.002(3)
C19B 0.039(3) 0.033(3) 0.045(3) -0.006(3) 0.018(3) -0.003(3)
C20B 0.042(3) 0.039(3) 0.049(4) -0.005(3) 0.015(3) -0.004(3)
C21B 0.042(3) 0.041(3) 0.049(3) -0.003(3) 0.015(3) -0.005(3)
C22B 0.040(3) 0.040(3) 0.048(3) -0.005(3) 0.016(3) -0.002(3)
C23B 0.038(3) 0.037(3) 0.045(3) -0.005(3) 0.018(3) -0.003(3)
N7B 0.027(2) 0.050(2) 0.043(2) -0.009(2) 0.011(2) -0.008(2)
N8B 0.029(2) 0.045(3) 0.035(3) -0.010(2) 0.017(2) -0.009(2)
O8B 0.023(3) 0.045(4) 0.040(3) -0.009(4) 0.008(3) -0.006(4)
C43B 0.029(3) 0.051(3) 0.041(3) -0.011(3) 0.012(3) -0.008(3)
C44B 0.031(3) 0.048(3) 0.038(3) -0.011(3) 0.015(3) -0.008(3)
C45B 0.034(3) 0.048(3) 0.038(3) -0.009(3) 0.015(3) -0.008(3)
C46B 0.036(3) 0.047(3) 0.038(3) -0.007(3) 0.015(3) -0.007(3)
C47B 0.034(3) 0.046(3) 0.037(3) -0.009(3) 0.016(3) -0.006(3)
C48B 0.031(3) 0.046(3) 0.036(3) -0.010(3) 0.016(3) -0.008(3)
C49B 0.025(3) 0.048(4) 0.041(3) -0.009(3) 0.009(3) -0.006(3)
C50B 0.024(3) 0.046(4) 0.040(3) -0.009(4) 0.009(3) -0.006(4)
O9B 0.025(4) 0.039(4) 0.035(4) -0.008(4) 0.012(4) 0.005(4)
O10B 0.057(9) 0.055(9) 0.048(9) -0.018(7) 0.007(7) 0.013(8)
O11B 0.025(3) 0.030(3) 0.036(4) -0.003(3) 0.009(3) 0.010(3)
O12B 0.022(4) 0.026(4) 0.036(4) 0.002(3) 0.004(3) -0.001(3)
N9B 0.034(3) 0.039(3) 0.045(3) -0.003(3) 0.009(3) 0.007(2)
N10B 0.027(3) 0.036(3) 0.049(3) -0.006(3) 0.013(3) 0.004(3)
N11B 0.029(3) 0.029(3) 0.039(3) -0.002(3) 0.014(2) 0.002(3)
N12B 0.030(3) 0.029(3) 0.037(3) 0.000(3) 0.016(3) 0.003(3)
N16B 0.050(2) 0.037(2) 0.060(3) 0.003(2) 0.018(2) -0.003(2)
C24B 0.035(3) 0.027(3) 0.038(3) 0.000(3) 0.014(3) 0.000(3)
C25B 0.035(4) 0.028(3) 0.037(3) 0.003(3) 0.013(3) 0.001(3)
C26B 0.027(4) 0.034(3) 0.045(4) -0.009(3) 0.007(3) -0.004(3)
C51B 0.030(3) 0.040(4) 0.039(4) -0.006(3) 0.011(3) 0.006(3)
C52B 0.034(3) 0.040(3) 0.042(3) -0.005(3) 0.009(3) 0.007(3)
C53B 0.032(3) 0.040(3) 0.049(3) -0.003(3) 0.011(3) 0.005(3)
C54B 0.030(3) 0.039(3) 0.051(3) -0.004(3) 0.012(3) 0.004(3)
C55B 0.030(3) 0.039(3) 0.053(3) -0.006(3) 0.011(3) 0.004(3)
C56B 0.029(3) 0.038(3) 0.052(3) -0.008(3) 0.013(3) 0.003(3)
C57B 0.028(4) 0.038(4) 0.049(4) -0.008(3) 0.013(3) 0.003(3)
C58B 0.027(3) 0.036(4) 0.048(4) -0.006(3) 0.013(3) 0.002(3)
C59B 0.036(3) 0.037(3) 0.043(3) -0.002(3) 0.010(3) 0.007(3)
C60B 0.035(3) 0.036(3) 0.043(3) -0.001(2) 0.010(2) 0.007(2)
C61B 0.040(3) 0.038(3) 0.045(3) 0.000(3) 0.006(3) 0.009(3)
C62B 0.039(3) 0.037(3) 0.045(3) 0.000(3) 0.006(3) 0.009(3)
C63B 0.036(3) 0.034(3) 0.044(3) -0.002(3) 0.008(3) 0.009(3)
C64B 0.034(3) 0.032(2) 0.042(3) -0.002(2) 0.010(2) 0.007(2)
C65B 0.032(2) 0.032(2) 0.041(3) -0.001(2) 0.010(2) 0.008(2)
C66B 0.068(11) 0.049(10) 0.067(11) 0.013(9) 0.008(9) 0.034(9)
C67B 0.031(3) 0.031(3) 0.041(3) -0.002(3) 0.013(2) 0.004(3)
C68B 0.030(3) 0.029(3) 0.039(3) -0.002(3) 0.016(3) 0.001(3)
C69B 0.030(3) 0.029(3) 0.038(3) -0.001(3) 0.016(3) 0.001(3)
C70B 0.032(3) 0.029(3) 0.040(4) 0.000(3) 0.015(3) 0.001(3)
C71B 0.033(3) 0.031(3) 0.039(4) 0.001(3) 0.015(3) 0.001(3)
C72B 0.033(3) 0.031(3) 0.039(4) 0.001(3) 0.014(3) 0.002(3)
C73B 0.032(3) 0.030(3) 0.039(4) 0.001(3) 0.015(3) 0.003(3)
C74B 0.029(3) 0.029(3) 0.038(3) -0.002(3) 0.012(3) -0.001(3)
C75B 0.028(3) 0.029(3) 0.038(4) 0.001(3) 0.010(3) -0.002(3)
C93B 0.048(2) 0.038(2) 0.062(3) 0.002(2) 0.022(2) -0.007(2)
C94B 0.050(3) 0.038(2) 0.061(3) 0.003(3) 0.019(3) -0.005(2)
C95B 0.052(3) 0.039(3) 0.061(4) 0.002(3) 0.016(3) -0.004(3)
C96B 0.054(3) 0.041(3) 0.063(4) 0.002(3) 0.015(3) -0.002(3)
C97B 0.053(3) 0.040(3) 0.062(4) 0.003(3) 0.016(3) -0.001(3)
C98B 0.051(3) 0.038(3) 0.060(3) 0.003(3) 0.017(3) -0.002(3)
Zn5A 0.0157(15) 0.0195(14) 0.042(2) -0.0028(14) 0.0111(15) 0.0020(10)
Zn6A 0.0274(18) 0.0220(14) 0.072(3) -0.0179(16) 0.0228(17) -0.0085(12)
Zn7A 0.028(3) 0.023(2) 0.024(3) -0.009(2) 0.007(2) -0.0116(17)
P2A 0.052(5) 0.037(2) 0.086(7) -0.006(4) 0.043(5) 0.005(4)
F21A 0.076(11) 0.040(8) 0.064(11) -0.002(8) 0.042(9) 0.012(8)
F22A 0.043(10) 0.104(14) 0.105(15) -0.034(11) 0.011(9) 0.001(9)
F23A 0.059(10) 0.059(10) 0.035(9) -0.021(8) -0.007(7) 0.012(8)
F24A 0.061(10) 0.035(8) 0.058(10) -0.018(7) 0.003(8) 0.001(7)
F25A 0.111(15) 0.066(11) 0.061(11) -0.002(9) 0.000(10) 0.007(10)
F26A 0.065(11) 0.049(9) 0.050(10) -0.006(7) 0.025(8) 0.013(7)
P3A 0.038(4) 0.021(3) 0.024(3) 0.000(3) 0.008(3) 0.005(3)
F36A 0.050(9) 0.058(9) 0.061(10) -0.008(8) 0.032(8) 0.018(7)
F31A 0.039(6) 0.027(6) 0.031(6) 0.015(5) 0.021(5) 0.014(5)
F35A 0.020(7) 0.041(7) 0.007(6) 0.000(5) -0.006(5) -0.007(5)
F33A 0.064(8) 0.022(6) 0.042(7) 0.002(5) 0.028(7) -0.008(5)
F32A 0.050(8) 0.037(7) 0.032(7) 0.003(6) 0.002(6) -0.001(6)
F34A 0.052(8) 0.024(6) 0.043(8) 0.018(6) 0.010(6) -0.004(6)
N9A 0.035(3) 0.040(3) 0.045(3) -0.002(3) 0.008(3) 0.004(3)
N10A 0.031(3) 0.039(3) 0.051(3) -0.004(3) 0.013(3) 0.003(3)
N11A 0.033(3) 0.032(3) 0.041(3) -0.002(2) 0.012(2) 0.003(2)
N12A 0.031(3) 0.030(3) 0.039(3) -0.002(3) 0.016(3) 0.001(3)
N16A 0.050(2) 0.037(2) 0.060(3) 0.003(2) 0.018(2) -0.003(2)
O5A 0.027(4) 0.035(3) 0.044(5) -0.007(4) 0.009(4) -0.004(3)
O6A 0.086(14) 0.075(14) 0.096(14) 0.001(11) -0.001(11) -0.020(11)
O3A 0.027(2) 0.026(2) 0.040(2) -0.0106(18) 0.0152(19) -0.0053(18)
O4A 0.034(4) 0.028(3) 0.035(3) 0.004(3) 0.014(3) 0.003(3)
N3A 0.033(3) 0.025(2) 0.038(3) -0.003(3) 0.013(2) -0.002(3)
N4A 0.037(2) 0.033(2) 0.044(3) -0.005(2) 0.018(2) -0.003(2)
C10A 0.030(3) 0.030(2) 0.039(3) -0.009(2) 0.014(2) -0.008(2)
C11A 0.030(3) 0.030(3) 0.040(3) -0.008(3) 0.015(3) -0.008(3)
C12A 0.029(3) 0.030(3) 0.041(3) -0.008(3) 0.014(3) -0.008(3)
C13A 0.030(3) 0.027(3) 0.041(3) -0.009(3) 0.014(3) -0.009(3)
C14A 0.031(3) 0.027(2) 0.041(3) -0.009(2) 0.014(2) -0.006(2)
C15A 0.029(2) 0.028(2) 0.041(2) -0.009(2) 0.014(2) -0.007(2)
C16A 0.011(8) 0.031(9) 0.028(9) -0.007(7) -0.004(7) 0.006(7)
C17A 0.031(3) 0.024(3) 0.040(3) -0.006(3) 0.014(3) -0.005(3)
C18A 0.033(3) 0.027(3) 0.039(3) -0.005(3) 0.015(3) -0.001(3)
C19A 0.035(3) 0.030(3) 0.041(3) -0.006(3) 0.016(3) -0.002(3)
C20A 0.037(3) 0.034(3) 0.043(4) -0.005(3) 0.017(3) -0.003(3)
C21A 0.038(4) 0.036(4) 0.044(4) -0.005(3) 0.017(3) -0.006(3)
C22A 0.039(3) 0.037(3) 0.045(3) -0.006(3) 0.017(3) -0.004(3)
C23A 0.038(3) 0.036(3) 0.045(3) -0.006(3) 0.017(3) -0.003(3)
O8A 0.023(3) 0.043(5) 0.040(3) -0.009(4) 0.008(3) -0.007(4)
N7A 0.027(2) 0.050(2) 0.043(2) -0.009(2) 0.011(2) -0.008(2)
N8A 0.029(2) 0.045(3) 0.035(3) -0.010(2) 0.017(2) -0.009(2)
C43A 0.029(3) 0.047(3) 0.038(3) -0.008(3) 0.012(3) -0.008(3)
C44A 0.031(3) 0.045(3) 0.036(3) -0.008(3) 0.014(3) -0.008(3)
C45A 0.034(3) 0.045(3) 0.036(4) -0.006(3) 0.014(3) -0.008(3)
C46A 0.034(3) 0.044(4) 0.035(4) -0.005(3) 0.015(3) -0.007(3)
C47A 0.033(3) 0.043(3) 0.034(4) -0.007(3) 0.017(3) -0.006(3)
C48A 0.031(3) 0.044(3) 0.035(3) -0.008(3) 0.016(3) -0.008(3)
C49A 0.026(3) 0.047(3) 0.041(3) -0.008(3) 0.009(3) -0.007(3)
C50A 0.024(3) 0.045(4) 0.040(3) -0.008(4) 0.008(3) -0.006(4)
O9A 0.028(3) 0.038(4) 0.038(4) -0.005(4) 0.014(4) 0.005(3)
O10A 0.057(9) 0.051(9) 0.036(9) 0.003(8) 0.006(7) -0.003(8)
O11A 0.031(3) 0.033(3) 0.040(3) -0.001(3) 0.010(3) 0.008(3)
O12A 0.033(4) 0.032(3) 0.042(4) -0.001(3) 0.007(3) -0.002(3)
C24A 0.033(4) 0.027(3) 0.037(3) 0.001(3) 0.012(3) 0.000(3)
C25A 0.034(4) 0.028(3) 0.035(3) 0.004(3) 0.013(3) 0.001(3)
C26A 0.028(4) 0.034(3) 0.045(4) -0.009(3) 0.007(3) -0.006(3)
C51A 0.031(4) 0.040(4) 0.040(4) -0.004(4) 0.010(4) 0.004(4)
C52A 0.035(3) 0.040(4) 0.042(4) -0.004(3) 0.008(3) 0.005(3)
C53A 0.035(3) 0.041(3) 0.049(3) -0.002(3) 0.009(3) 0.004(3)
C54A 0.032(3) 0.040(3) 0.051(3) -0.003(3) 0.011(3) 0.003(3)
C55A 0.033(3) 0.039(3) 0.053(3) -0.004(3) 0.010(3) 0.003(3)
C56A 0.032(3) 0.039(3) 0.054(3) -0.007(3) 0.011(3) 0.003(3)
C57A 0.031(3) 0.040(3) 0.052(3) -0.007(3) 0.013(3) 0.002(3)
C58A 0.031(3) 0.039(3) 0.051(3) -0.006(3) 0.013(3) 0.002(3)
C59A 0.036(3) 0.038(3) 0.044(3) -0.002(3) 0.009(3) 0.005(3)
C60A 0.036(3) 0.037(3) 0.044(3) -0.001(3) 0.009(3) 0.008(3)
C61A 0.043(3) 0.040(3) 0.047(4) 0.001(3) 0.005(3) 0.008(3)
C62A 0.044(4) 0.038(4) 0.045(4) 0.001(3) 0.005(3) 0.008(3)
C63A 0.040(3) 0.037(3) 0.044(3) 0.000(3) 0.006(3) 0.009(3)
C64A 0.036(2) 0.035(2) 0.044(2) -0.001(2) 0.008(2) 0.008(2)
C65A 0.034(3) 0.035(3) 0.043(3) -0.002(2) 0.010(2) 0.007(2)
C66A 0.125(18) 0.113(18) 0.112(18) 0.003(13) 0.013(13) 0.014(13)
C67A 0.033(3) 0.033(3) 0.042(3) -0.002(2) 0.010(2) 0.007(2)
C68A 0.032(3) 0.032(3) 0.041(3) -0.002(3) 0.016(3) 0.001(3)
C69A 0.031(3) 0.030(3) 0.039(3) -0.002(3) 0.015(3) 0.001(3)
C70A 0.031(3) 0.029(3) 0.039(3) -0.002(3) 0.015(3) 0.001(3)
C71A 0.032(3) 0.030(3) 0.039(4) 0.000(3) 0.015(3) 0.001(3)
C72A 0.031(3) 0.031(3) 0.039(4) 0.000(3) 0.014(3) 0.001(3)
C73A 0.031(3) 0.030(3) 0.038(4) -0.002(3) 0.014(3) 0.002(3)
C74A 0.032(3) 0.031(3) 0.040(3) -0.002(3) 0.012(3) 0.001(3)
C75A 0.033(3) 0.032(3) 0.041(3) -0.001(3) 0.009(3) -0.002(3)
C93A 0.048(2) 0.038(2) 0.062(3) 0.002(2) 0.022(2) -0.007(2)
C94A 0.050(3) 0.037(3) 0.061(3) 0.003(3) 0.018(3) -0.005(3)
C95A 0.052(3) 0.039(3) 0.062(3) 0.003(3) 0.016(3) -0.003(3)
C96A 0.054(3) 0.041(3) 0.062(4) 0.003(3) 0.015(3) -0.002(3)
C97A 0.053(3) 0.040(3) 0.061(4) 0.003(3) 0.016(3) -0.001(3)
C98A 0.051(3) 0.038(3) 0.060(3) 0.003(3) 0.017(3) -0.002(3)

loop_
_atom_type_symbol
_atom_type_description
_atom_type_scat_dispersion_real
_atom_type_scat_dispersion_imag
_atom_type_scat_source
C C 0.0033 0.0016 'International Tables Vol C Tables 4.2.6.8 and 6.1.1.4'
H H 0.0000 0.0000 'International Tables Vol C Tables 4.2.6.8 and 6.1.1.4'
N N 0.0061 0.0033 'International Tables Vol C Tables 4.2.6.8 and 6.1.1.4'
O O 0.0106 0.0060 'International Tables Vol C Tables 4.2.6.8 and 6.1.1.4'
F F 0.0171 0.0103 'International Tables Vol C Tables 4.2.6.8 and 6.1.1.4'
P P 0.1023 0.0942 'International Tables Vol C Tables 4.2.6.8 and 6.1.1.4'
Zn Zn 0.2839 1.4301 'International Tables Vol C Tables 4.2.6.8 and 6.1.1.4'
Li Li -0.0003 0.0001 'International Tables Vol C Tables 4.2.6.8 and 6.1.1.4'

loop_
_geom_angle_atom_site_label_1
_geom_angle_atom_site_label_2
_geom_angle_atom_site_label_3
_geom_angle
_geom_angle_site_symmetry_1
_geom_angle_site_symmetry_3
_geom_angle_publ_flag
O1 C1 O2 127.3(8) . . ?
O1 C1 C2 117.1(8) . . ?
O2 C1 C2 115.6(8) . . ?
N1 C2 C1 111.5(7) . . ?
N1 C2 H2A 109.3 . . ?
C1 C2 H2A 109.3 . . ?
N1 C2 H2B 109.3 . . ?
C1 C2 H2B 109.3 . . ?
H2A C2 H2B 108.0 . . ?
N1 C3 C4 111.5(7) . . ?
N1 C3 H3A 109.3 . . ?
C4 C3 H3A 109.3 . . ?
N1 C3 H3B 109.3 . . ?
C4 C3 H3B 109.3 . . ?
H3A C3 H3B 108.0 . . ?
N2 C4 C5 119.6(9) . . ?
N2 C4 C3 115.5(8) . . ?
C5 C4 C3 124.9(9) . . ?
C6 C5 C4 120.4(9) . . ?
C6 C5 H5 119.8 . . ?
C4 C5 H5 119.8 . . ?
C7 C6 C5 119.3(9) . . ?
C7 C6 H6 120.3 . . ?
C5 C6 H6 120.3 . . ?
C6 C7 C8 118.7(10) . . ?
C6 C7 H7 120.7 . . ?
C8 C7 H7 120.7 . . ?
N2 C8 C7 122.5(9) . . ?
N2 C8 H8 118.7 . . ?
C7 C8 H8 118.7 . . ?
C10B C9 N1 109.2(9) . . ?
C10A C9 N1 103.9(8) . . ?
C10B C9 H9A 109.8 . . ?
C10A C9 H9A 109.8 . . ?
N1 C9 H9A 109.8 . . ?
C10B C9 H9B 109.8 . . ?
C10A C9 H9B 115.1 . . ?
N1 C9 H9B 109.8 . . ?
H9A C9 H9B 108.3 . . ?
C26B C27 N5 117.8(9) . . ?
N5 C27 C26A 103.2(9) . . ?
C26B C27 H27A 107.9 . . ?
N5 C27 H27A 107.9 . . ?
C26A C27 H27A 113.9 . . ?
C26B C27 H27B 107.9 . . ?
N5 C27 H27B 107.9 . . ?
C26A C27 H27B 116.4 . . ?
H27A C27 H27B 107.2 . . ?
N5 C28 C29 113.2(8) . . ?
N5 C28 H28A 108.9 . . ?
C29 C28 H28A 108.9 . . ?
N5 C28 H28B 108.9 . . ?
C29 C28 H28B 108.9 . . ?
H28A C28 H28B 107.7 . . ?
N6 C29 C30 122.9(11) . . ?
N6 C29 C28 118.1(9) . . ?
C30 C29 C28 119.0(10) . . ?
C31 C30 C29 118.3(12) . . ?
C31 C30 H30 120.8 . . ?
C29 C30 H30 120.8 . . ?
C30 C31 C32 120.6(11) . . ?
C30 C31 H31 119.7 . . ?
C32 C31 H31 119.7 . . ?
C31 C32 C33 118.2(11) . . ?
C31 C32 H32 120.9 . . ?
C33 C32 H32 120.9 . . ?
N6 C33 C32 120.4(12) . . ?
N6 C33 H33 119.8 . . ?
C32 C33 H33 119.8 . . ?
N5 C34 C35 112.1(7) . . ?
N5 C34 H34A 109.2 . . ?
C35 C34 H34A 109.2 . . ?
N5 C34 H34B 109.2 . . ?
C35 C34 H34B 109.2 . . ?
H34A C34 H34B 107.9 . . ?
C40 C35 C36 119.1(8) . . ?
C40 C35 C34 123.5(8) . . ?
C36 C35 C34 117.1(8) . . ?
C37 C36 C35 120.9(9) . . ?
C37 C36 H36 119.6 . . ?
C35 C36 H36 119.6 . . ?
C38 C37 C36 117.6(10) . . ?
C38 C37 C41 123.7(9) . . ?
C36 C37 C41 118.5(10) . . ?
C37 C38 C39 123.9(9) . . ?
C37 C38 H38 118.0 . . ?
C39 C38 H38 118.0 . . ?
C38 C39 C40 117.4(10) . . ?
C38 C39 C42 121.9(9) . . ?
C40 C39 C42 120.6(9) . . ?
C35 C40 O7 120.4(8) . . ?
C35 C40 C39 120.9(9) . . ?
O7 C40 C39 118.6(9) . . ?
C37 C41 H41A 109.5 . . ?
C37 C41 H41B 109.5 . . ?
H41A C41 H41B 109.5 . . ?
C37 C41 H41C 109.5 . . ?
H41A C41 H41C 109.5 . . ?
H41B C41 H41C 109.5 . . ?
N7B C42 C39 120.6(9) . . ?
C39 C42 N7A 107.1(9) . . ?
N7B C42 H42A 107.2 . . ?
C39 C42 H42A 107.2 . . ?
N7A C42 H42A 126.8 . . ?
N7B C42 H42B 107.2 . . ?
C39 C42 H42B 107.2 . . ?
N7A C42 H42B 100.4 . . ?
H42A C42 H42B 106.8 . . ?
O14 C76 O13 125.7(8) . . ?
O14 C76 C77 117.1(8) . . ?
O13 C76 C77 117.1(8) . . ?
N13 C77 C76 113.5(7) . . ?
N13 C77 H77A 108.9 . . ?
C76 C77 H77A 108.9 . . ?
N13 C77 H77B 108.9 . . ?
C76 C77 H77B 108.9 . . ?
H77A C77 H77B 107.7 . . ?
N13 C78 C79 114.9(8) . . ?
N13 C78 H78A 108.5 . . ?
C79 C78 H78A 108.5 . . ?
N13 C78 H78B 108.5 . . ?
C79 C78 H78B 108.5 . . ?
H78A C78 H78B 107.5 . . ?
N14 C79 C80 122.8(9) . . ?
N14 C79 C78 118.3(8) . . ?
C80 C79 C78 119.0(9) . . ?
C79 C80 C81 118.6(10) . . ?
C79 C80 H80 120.7 . . ?
C81 C80 H80 120.7 . . ?
C80 C81 C82 118.5(9) . . ?
C80 C81 H81 120.7 . . ?
C82 C81 H81 120.7 . . ?
C83 C82 C81 119.0(10) . . ?
C83 C82 H82 120.5 . . ?
C81 C82 H82 120.5 . . ?
N14 C83 C82 121.3(9) . . ?
N14 C83 H83 119.4 . . ?
C82 C83 H83 119.4 . . ?
N13 C84 C85 114.3(7) . . ?
N13 C84 H84A 108.7 . . ?
C85 C84 H84A 108.7 . . ?
N13 C84 H84B 108.7 . . ?
C85 C84 H84B 108.7 . . ?
H84A C84 H84B 107.6 . . ?
C86 C85 C90 118.9(9) . . ?
C86 C85 C84 120.5(9) . . ?
C90 C85 C84 120.5(8) . . ?
C85 C86 C87 123.4(11) . . ?
C85 C86 H86 118.3 . . ?
C87 C86 H86 118.3 . . ?
C88 C87 C86 116.7(9) . . ?
C88 C87 C91 122.4(10) . . ?
C86 C87 C91 120.9(11) . . ?
C87 C88 C89 124.3(9) . . ?
C87 C88 H88 117.9 . . ?
C89 C88 H88 117.9 . . ?
C88 C89 C90 117.1(10) . . ?
C88 C89 C92 121.7(9) . . ?
C90 C89 C92 121.1(9) . . ?
O15 C90 C85 121.1(8) . . ?
O15 C90 C89 119.3(9) . . ?
C85 C90 C89 119.6(9) . . ?
C87 C91 H91A 109.5 . . ?
C87 C91 H91B 109.5 . . ?
H91A C91 H91B 109.5 . . ?
C87 C91 H91C 109.5 . . ?
H91A C91 H91C 109.5 . . ?
H91B C91 H91C 109.5 . . ?
C89 C92 N15 112.2(8) . . ?
C89 C92 H92A 109.2 . . ?
N15 C92 H92A 109.2 . . ?
C89 C92 H92B 109.2 . . ?
N15 C92 H92B 109.2 . . ?
H92A C92 H92B 107.9 . . ?
N15 C99 C100 110.8(9) . . ?
N15 C99 H99A 109.5 . . ?
C100 C99 H99A 109.5 . . ?
N15 C99 H99B 109.5 . . ?
C100 C99 H99B 109.5 . . ?
H99A C99 H99B 108.1 . . ?
O16 C100 C99 104.8(9) . . ?
O16 C100 H10A 110.8 . . ?
C99 C100 H10A 110.8 . . ?
O16 C100 H10B 110.8 . . ?
C99 C100 H10B 110.8 . . ?
H10A C100 H10B 108.9 . . ?
O17 C101 H10C 109.5 . . ?
O17 C101 H10D 109.5 . . ?
H10C C101 H10D 109.5 . . ?
O17 C101 H10E 109.5 . . ?
H10C C101 H10E 109.5 . . ?
H10D C101 H10E 109.5 . . ?
C2 N1 C3 111.1(7) . . ?
C2 N1 C9 108.8(6) . . ?
C3 N1 C9 112.5(6) . . ?
C2 N1 Zn1 106.3(5) . . ?
C3 N1 Zn1 108.2(5) . . ?
C9 N1 Zn1 109.7(4) . . ?
C8 N2 C4 119.4(8) . . ?
C8 N2 Zn1 122.7(6) . . ?
C4 N2 Zn1 114.3(6) . . ?
C27 N5 C28 110.7(7) . . ?
C27 N5 C34 106.9(7) . . ?
C28 N5 C34 111.6(7) . . ?
C27 N5 Zn4 107.7(6) . . ?
C28 N5 Zn4 111.1(6) . . ?
C34 N5 Zn4 108.6(5) . . ?
C29 N6 C33 119.4(9) . . ?
C29 N6 Zn4 115.7(7) . . ?
C33 N6 Zn4 124.3(8) . . ?
C77 N13 C78 112.2(8) . . ?
C77 N13 C84 109.2(7) . . ?
C78 N13 C84 112.0(7) . . ?
C77 N13 Zn8 105.4(5) . . ?
C78 N13 Zn8 109.8(5) . . ?
C84 N13 Zn8 107.9(6) . . ?
C79 N14 C83 119.8(8) . . ?
C79 N14 Zn8 115.4(6) . . ?
C83 N14 Zn8 123.6(6) . . ?
C93A N15 C99 99.0(11) . . ?
C93A N15 C92 121.0(11) . . ?
C99 N15 C92 111.7(9) . . ?
C99 N15 C93B 115.8(10) . . ?
C92 N15 C93B 104.4(9) . . ?
C93A N15 Zn7A 106.5(10) . . ?
C99 N15 Zn7A 108.9(7) . . ?
C92 N15 Zn7A 109.0(7) . . ?
C99 N15 Zn7B 98.1(7) . . ?
C92 N15 Zn7B 113.8(6) . . ?
C93B N15 Zn7B 113.5(8) . . ?
C1 O1 Zn8 134.2(6) . . ?
C1 O1 Zn1 110.3(5) . . ?
Zn8 O1 Zn1 105.0(2) . . ?
C40 O7 Zn3 120.3(5) . . ?
C40 O7 Zn4 118.9(5) . . ?
Zn3 O7 Zn4 120.0(3) . . ?
C76 O13 Zn1 140.4(5) . . ?
C90 O15 Zn7A 114.5(6) . . ?
C90 O15 Zn8 119.4(6) . . ?
Zn7A O15 Zn8 125.1(4) . . ?
C90 O15 Zn7B 123.1(6) . . ?
Zn8 O15 Zn7B 117.3(4) . . ?
C100 O16 Zn7B 117.0(7) . . ?
C100 O16 Zn7A 112.2(7) . . ?
C100 O16 H16D 107.7 . . ?
Zn7B O16 H16D 108.1 . . ?
Zn7A O16 H16D 108.2 . . ?
C101 O17 Li 137.3(14) . . ?
C101 O17 H17C 101.2 . . ?
Li O17 H17C 102.1 . . ?
P4 O41 Zn7B 127.5(5) . . ?
P4 O41 Zn7A 118.0(5) . . ?
P4 O42 Li 92.9(5) . . ?
P4 O42 Zn8 131.3(4) . . ?
Li O42 Zn8 133.2(6) . . ?
P4 O43 Zn5A 142.9(5) . . ?
P4 O43 Zn5B 126.5(5) . . ?
P4 O43 Li 89.8(5) . . ?
Zn5A O43 Li 121.8(5) . . ?
Zn5B O43 Li 126.0(6) . . ?
P4 O44 Zn6B 140.9(5) . . ?
P4 O44 Zn6A 119.3(5) . . ?
P5 O51 Zn1 136.6(4) . . ?
P5 O51 Li 88.1(5) . . ?
Zn1 O51 Li 126.4(5) . . ?
P5 O52 Zn2 133.4(4) . . ?
P5 O53 Zn3 119.9(4) . . ?
P5 O54 Li 92.3(6) . . ?
P5 O54 Zn4 129.6(4) . . ?
Li O54 Zn4 130.2(5) . . ?
F15 P1 F11 90.9(7) . . ?
F15 P1 F12 93.0(7) . . ?
F11 P1 F12 176.0(6) . . ?
F15 P1 F14 90.6(7) . . ?
F11 P1 F14 89.1(5) . . ?
F12 P1 F14 90.7(6) . . ?
F15 P1 F13 178.4(6) . . ?
F11 P1 F13 88.0(4) . . ?
F12 P1 F13 88.0(5) . . ?
F14 P1 F13 88.2(6) . . ?
F15 P1 F16 91.5(6) . . ?
F11 P1 F16 89.9(5) . . ?
F12 P1 F16 90.1(5) . . ?
F14 P1 F16 177.7(6) . . ?
F13 P1 F16 89.7(4) . . ?
O44 P4 O42 110.3(4) . . ?
O44 P4 O41 111.1(5) . . ?
O42 P4 O41 109.8(4) . . ?
O44 P4 O43 114.6(4) . . ?
O42 P4 O43 102.9(3) . . ?
O41 P4 O43 107.7(4) . . ?
O52 P5 O53 110.0(4) . . ?
O52 P5 O51 114.4(3) . . ?
O53 P5 O51 108.6(3) . . ?
O52 P5 O54 110.5(4) . . ?
O53 P5 O54 109.5(4) . . ?
O51 P5 O54 103.6(3) . . ?
O51 Zn1 O13 93.5(2) . . ?
O51 Zn1 N2 176.6(3) . . ?
O13 Zn1 N2 89.9(3) . . ?
O51 Zn1 O3B 92.2(3) . . ?
O13 Zn1 O3B 116.5(2) . . ?
N2 Zn1 O3B 85.9(3) . . ?
O51 Zn1 O3A 93.9(3) . . ?
O13 Zn1 O3A 116.4(2) . . ?
N2 Zn1 O3A 84.3(4) . . ?
O51 Zn1 N1 97.2(3) . . ?
O13 Zn1 N1 151.2(2) . . ?
N2 Zn1 N1 79.9(3) . . ?
O3B Zn1 N1 89.8(3) . . ?
O3A Zn1 N1 89.5(3) . . ?
O51 Zn1 O1 90.0(2) . . ?
O13 Zn1 O1 80.5(2) . . ?
N2 Zn1 O1 91.0(2) . . ?
O3B Zn1 O1 162.6(2) . . ?
O3A Zn1 O1 162.2(3) . . ?
N1 Zn1 O1 72.9(2) . . ?
O52 Zn2 O3B 98.5(4) . . ?
O52 Zn2 O3A 99.8(4) . . ?
O52 Zn2 N4A 101.3(5) . . ?
O3A Zn2 N4A 142.0(5) . . ?
O52 Zn2 O4B 94.2(4) . . ?
O3B Zn2 O4B 112.9(8) . . ?
O52 Zn2 O4A 95.1(5) . . ?
O3B Zn2 O4A 107.5(9) . . ?
O3A Zn2 O4A 106.8(9) . . ?
N4A Zn2 O4A 102.4(9) . . ?
O52 Zn2 N4B 91.5(4) . . ?
O3B Zn2 N4B 137.0(4) . . ?
O4B Zn2 N4B 107.9(8) . . ?
O52 Zn2 N3B 170.1(3) . . ?
O3B Zn2 N3B 90.4(5) . . ?
O4B Zn2 N3B 86.3(5) . . ?
N4B Zn2 N3B 79.0(4) . . ?
O52 Zn2 N3A 168.6(4) . . ?
O3A Zn2 N3A 88.3(5) . . ?
N4A Zn2 N3A 76.3(5) . . ?
O4A Zn2 N3A 74.8(5) . . ?
O8A Zn3 O53 95.4(4) . . ?
N8B Zn3 O53 96.6(4) . . ?
O8A Zn3 O7 115.9(5) . . ?
N8B Zn3 O7 139.0(4) . . ?
O53 Zn3 O7 100.5(2) . . ?
N8B Zn3 N7B 81.3(4) . . ?
O53 Zn3 N7B 165.9(4) . . ?
O7 Zn3 N7B 89.9(3) . . ?
N8B Zn3 O8B 114.9(5) . . ?
O53 Zn3 O8B 90.3(3) . . ?
O7 Zn3 O8B 102.1(4) . . ?
N7B Zn3 O8B 78.2(4) . . ?
O8A Zn3 N8A 113.8(5) . . ?
O53 Zn3 N8A 96.9(4) . . ?
O7 Zn3 N8A 125.0(4) . . ?
O8A Zn3 N7A 83.0(5) . . ?
O53 Zn3 N7A 168.9(3) . . ?
O7 Zn3 N7A 90.1(4) . . ?
O8B Zn3 N7A 90.9(4) . . ?
N8A Zn3 N7A 73.9(4) . . ?
O54 Zn4 O9B 92.1(4) . . ?
O54 Zn4 O7 95.3(2) . . ?
O9B Zn4 O7 126.4(4) . . ?
O54 Zn4 N6 171.0(3) . . ?
O9B Zn4 N6 85.1(5) . . ?
O7 Zn4 N6 93.2(3) . . ?
O54 Zn4 O9A 90.3(5) . . ?
O7 Zn4 O9A 111.5(5) . . ?
N6 Zn4 O9A 89.3(5) . . ?
O54 Zn4 N5 96.1(3) . . ?
O9B Zn4 N5 138.2(4) . . ?
O7 Zn4 N5 93.5(3) . . ?
N6 Zn4 N5 80.4(3) . . ?
O9A Zn4 N5 153.5(5) . . ?
O54 Zn4 O5A 88.5(5) . . ?
O7 Zn4 O5A 166.4(5) . . ?
N6 Zn4 O5A 82.5(5) . . ?
O9A Zn4 O5A 81.5(6) . . ?
N5 Zn4 O5A 73.0(5) . . ?
O42 Zn8 O1 89.8(2) . . ?
O42 Zn8 O15 95.1(2) . . ?
O1 Zn8 O15 121.5(2) . . ?
O42 Zn8 N14 170.1(3) . . ?
O1 Zn8 N14 87.0(2) . . ?
O15 Zn8 N14 94.6(3) . . ?
O42 Zn8 N13 97.6(3) . . ?
O1 Zn8 N13 144.1(3) . . ?
O15 Zn8 N13 92.9(3) . . ?
N14 Zn8 N13 79.8(3) . . ?
O54 Li O42 145.3(11) . . ?
O54 Li O43 109.9(8) . . ?
O42 Li O43 74.0(6) . . ?
O54 Li O51 73.9(5) . . ?
O42 Li O51 107.2(7) . . ?
O43 Li O51 171.9(11) . . ?
O54 Li O17 95.3(8) . . ?
O42 Li O17 119.4(10) . . ?
O43 Li O17 90.1(8) . . ?
O51 Li O17 82.3(8) . . ?
O54 Li P5 37.4(3) . . ?
O42 Li P5 138.8(7) . . ?
O43 Li P5 144.7(7) . . ?
O51 Li P5 37.3(3) . . ?
O17 Li P5 82.8(7) . . ?
O54 Li P4 138.5(9) . . ?
O42 Li P4 36.9(3) . . ?
O43 Li P4 37.2(3) . . ?
O51 Li P4 142.9(7) . . ?
O17 Li P4 106.2(8) . . ?
O43 Zn5B O5B 97.3(5) . . ?
O43 Zn5B O11B 97.8(3) . . ?
O5B Zn5B O11B 114.7(5) . . ?
O43 Zn5B N10B 171.0(4) . . ?
O5B Zn5B N10B 89.3(6) . . ?
O11B Zn5B N10B 84.8(3) . . ?
O43 Zn5B N9B 92.1(3) . . ?
O5B Zn5B N9B 151.5(5) . . ?
O11B Zn5B N9B 90.3(4) . . ?
N10B Zn5B N9B 79.2(4) . . ?
O43 Zn5B O9B 82.8(4) . . ?
O5B Zn5B O9B 81.5(5) . . ?
O11B Zn5B O9B 163.4(4) . . ?
N10B Zn5B O9B 92.2(5) . . ?
N9B Zn5B O9B 73.1(4) . . ?
O44 Zn6B O12B 98.8(4) . . ?
O44 Zn6B O11B 92.1(3) . . ?
O12B Zn6B O11B 108.9(4) . . ?
O44 Zn6B N12B 101.0(4) . . ?
O12B Zn6B N12B 108.2(4) . . ?
O11B Zn6B N12B 138.0(4) . . ?
O44 Zn6B N11B 178.2(4) . . ?
O12B Zn6B N11B 81.2(4) . . ?
O11B Zn6B N11B 89.6(4) . . ?
N12B Zn6B N11B 77.3(4) . . ?
O16 Zn7B O41 102.1(5) . . ?
O16 Zn7B O15 109.7(5) . . ?
O41 Zn7B O15 98.2(5) . . ?
O16 Zn7B N16B 127.1(6) . . ?
O41 Zn7B N16B 96.7(6) . . ?
O15 Zn7B N16B 115.8(5) . . ?
O16 Zn7B N15 83.3(5) . . ?
O41 Zn7B N15 171.4(6) . . ?
O15 Zn7B N15 86.2(4) . . ?
N16B Zn7B N15 74.7(5) . . ?
F21B P2B F24B 90.0(7) . . ?
F21B P2B F25B 90.3(7) . . ?
F24B P2B F25B 90.6(8) . . ?
F21B P2B F23B 89.7(7) . . ?
F24B P2B F23B 90.1(7) . . ?
F25B P2B F23B 179.2(9) . . ?
F21B P2B F22B 178.7(9) . . ?
F24B P2B F22B 90.8(7) . . ?
F25B P2B F22B 90.7(7) . . ?
F23B P2B F22B 89.3(7) . . ?
F21B P2B F26B 90.0(7) . . ?
F24B P2B F26B 179.7(10) . . ?
F25B P2B F26B 89.1(7) . . ?
F23B P2B F26B 90.2(7) . . ?
F22B P2B F26B 89.1(7) . . ?
F36B P3B F34B 91.0(8) . . ?
F36B P3B F33B 90.2(8) . . ?
F34B P3B F33B 178.5(9) . . ?
F36B P3B F35B 90.5(7) . . ?
F34B P3B F35B 90.9(8) . . ?
F33B P3B F35B 90.1(7) . . ?
F36B P3B F31B 179.4(10) . . ?
F34B P3B F31B 89.6(8) . . ?
F33B P3B F31B 89.2(8) . . ?
F35B P3B F31B 89.6(8) . . ?
F36B P3B F32B 90.6(8) . . ?
F34B P3B F32B 89.3(7) . . ?
F33B P3B F32B 89.7(8) . . ?
F35B P3B F32B 178.9(9) . . ?
F31B P3B F32B 89.3(7) . . ?
C26B O5B Zn5B 143.2(11) . . ?
C24B N3B C17B 111.3(10) . . ?
C24B N3B C18B 112.3(10) . . ?
C17B N3B C18B 108.5(10) . . ?
C24B N3B Zn2 99.9(9) . . ?
C17B N3B Zn2 116.2(9) . . ?
C18B N3B Zn2 108.4(8) . . ?
C19B N4B C23B 119.9(11) . . ?
C19B N4B Zn2 115.9(9) . . ?
C23B N4B Zn2 124.2(9) . . ?
C15B O3B Zn2 121.3(10) . . ?
C15B O3B Zn1 118.2(9) . . ?
Zn2 O3B Zn1 120.5(6) . . ?
C25B O4B Zn2 106.3(9) . . ?
C25B O4B H4 116.7 . . ?
Zn2 O4B H4 108.3 . . ?
C25B O4B H4A 103.0 . . ?
Zn2 O4B H4A 104.1 . . ?
C15B C10B C11B 125.1(11) . . ?
C15B C10B C9 121(3) . . ?
C11B C10B C9 114(3) . . ?
C10B C11B C12B 117.2(14) . . ?
C10B C11B H11A 121.4 . . ?
C12B C11B H11A 121.4 . . ?
C11B C12B C13B 122.1(12) . . ?
C11B C12B C16B 119.3(17) . . ?
C13B C12B C16B 118.5(16) . . ?
C14B C13B C12B 115.9(10) . . ?
C14B C13B H13A 122.1 . . ?
C12B C13B H13A 122.1 . . ?
C15B C14B C13B 122.1(13) . . ?
C15B C14B C17B 121.5(16) . . ?
C13B C14B C17B 116.4(14) . . ?
C10B C15B O3B 123(2) . . ?
C10B C15B C14B 117.6(14) . . ?
O3B C15B C14B 119(2) . . ?
C12B C16B H16E 109.5 . . ?
C12B C16B H16F 109.5 . . ?
H16E C16B H16F 109.5 . . ?
C12B C16B H16G 109.5 . . ?
H16E C16B H16G 109.5 . . ?
H16F C16B H16G 109.5 . . ?
N3B C17B C14B 115.2(9) . . ?
N3B C17B H17D 108.5 . . ?
C14B C17B H17D 108.5 . . ?
N3B C17B H17E 108.5 . . ?
C14B C17B H17E 108.5 . . ?
H17D C17B H17E 107.5 . . ?
C19B C18B N3B 112.7(10) . . ?
C19B C18B H18C 109.0 . . ?
N3B C18B H18C 109.0 . . ?
C19B C18B H18D 109.0 . . ?
N3B C18B H18D 109.0 . . ?
H18C C18B H18D 107.8 . . ?
N4B C19B C20B 119.9(11) . . ?
N4B C19B C18B 116.3(10) . . ?
C20B C19B C18B 123.8(11) . . ?
C21B C20B C19B 121.2(12) . . ?
C21B C20B H20A 119.4 . . ?
C19B C20B H20A 119.4 . . ?
C20B C21B C22B 118.6(12) . . ?
C20B C21B H21A 120.7 . . ?
C22B C21B H21A 120.7 . . ?
C23B C22B C21B 117.9(11) . . ?
C23B C22B H22A 121.1 . . ?
C21B C22B H22A 121.1 . . ?
N4B C23B C22B 122.6(12) . . ?
N4B C23B H23A 118.7 . . ?
C22B C23B H23A 118.7 . . ?
C49B N7B C42 114.7(10) . . ?
C49B N7B C43B 111.5(11) . . ?
C42 N7B C43B 106.4(10) . . ?
C49B N7B Zn3 106.0(9) . . ?
C42 N7B Zn3 112.6(9) . . ?
C43B N7B Zn3 105.3(8) . . ?
C48B N8B C44B 119.0(8) . . ?
C48B N8B Zn3 123.5(9) . . ?
C44B N8B Zn3 117.0(7) . . ?
C50B O8B Zn3 115.1(8) . . ?
C50B O8B H8A 110.6 . . ?
Zn3 O8B H8A 109.0 . . ?
C50B O8B H8B 135.2 . . ?
Zn3 O8B H8B 109.7 . . ?
N7B C43B C44B 113.1(11) . . ?
N7B C43B H43C 109.0 . . ?
C44B C43B H43C 109.0 . . ?
N7B C43B H43D 109.0 . . ?
C44B C43B H43D 109.0 . . ?
H43C C43B H43D 107.8 . . ?
N8B C44B C45B 119.9(7) . . ?
N8B C44B C43B 117.6(9) . . ?
C45B C44B C43B 122.4(9) . . ?
C46B C45B C44B 120.7(8) . . ?
C46B C45B H45A 119.7 . . ?
C44B C45B H45A 119.7 . . ?
C45B C46B C47B 119.7(8) . . ?
C45B C46B H46A 120.2 . . ?
C47B C46B H46A 120.2 . . ?
C46B C47B C48B 117.3(6) . . ?
C46B C47B H47A 121.4 . . ?
C48B C47B H47A 121.4 . . ?
N8B C48B C47B 123.4(8) . . ?
N8B C48B H48A 118.3 . . ?
C47B C48B H48A 118.3 . . ?
N7B C49B C50B 115.8(11) . . ?
N7B C49B H49C 108.3 . . ?
C50B C49B H49C 108.3 . . ?
N7B C49B H49D 108.3 . . ?
C50B C49B H49D 108.3 . . ?
H49C C49B H49D 107.4 . . ?
O8B C50B C49B 105.2(7) . . ?
O8B C50B H50C 110.7 . . ?
C49B C50B H50C 110.7 . . ?
O8B C50B H50D 110.7 . . ?
C49B C50B H50D 110.7 . . ?
H50C C50B H50D 108.8 . . ?
C51B O9B Zn4 134.4(11) . . ?
C51B O9B Zn5B 114.7(11) . . ?
Zn4 O9B Zn5B 107.7(5) . . ?
C65B O11B Zn6B 117.8(6) . . ?
C65B O11B Zn5B 120.9(7) . . ?
Zn6B O11B Zn5B 121.2(4) . . ?
C75B O12B Zn6B 115.5(8) . . ?
C75B O12B H12 107.3 . . ?
Zn6B O12B H12 108.1 . . ?
C52B N9B C53B 111.2(11) . . ?
C52B N9B C59B 111.7(9) . . ?
C53B N9B C59B 111.8(10) . . ?
C52B N9B Zn5B 105.5(10) . . ?
C53B N9B Zn5B 109.2(8) . . ?
C59B N9B Zn5B 107.1(8) . . ?
C54B N10B C58B 119.8(8) . . ?
C54B N10B Zn5B 114.0(7) . . ?
C58B N10B Zn5B 121.2(8) . . ?
C67B N11B C74B 112.3(9) . . ?
C67B N11B C68B 108.8(9) . . ?
C74B N11B C68B 110.9(10) . . ?
C67B N11B Zn6B 113.9(8) . . ?
C74B N11B Zn6B 103.4(8) . . ?
C68B N11B Zn6B 107.4(7) . . ?
C69B N12B C73B 119.0(8) . . ?
C69B N12B Zn6B 118.4(7) . . ?
C73B N12B Zn6B 122.6(8) . . ?
C94B N16B C98B 117.9(8) . . ?
C94B N16B Zn7B 121.3(9) . . ?
C98B N16B Zn7B 119.9(10) . . ?
N3B C24B C25B 112.9(12) . . ?
N3B C24B H24A 109.0 . . ?
C25B C24B H24A 109.0 . . ?
N3B C24B H24B 109.0 . . ?
C25B C24B H24B 109.0 . . ?
H24A C24B H24B 107.8 . . ?
O4B C25B C24B 105.1(7) . . ?
O4B C25B H25A 110.7 . . ?
C24B C25B H25A 110.7 . . ?
O4B C25B H25B 110.7 . . ?
C24B C25B H25B 110.7 . . ?
H25A C25B H25B 108.8 . . ?
O6B C26B O5B 123.7(17) . . ?
O6B C26B C27 121.2(15) . . ?
O5B C26B C27 115.1(13) . . ?
O10B C51B O9B 128.1(17) . . ?
O10B C51B C52B 116.9(15) . . ?
O9B C51B C52B 115.0(15) . . ?
N9B C52B C51B 114.4(13) . . ?
N9B C52B H52A 108.7 . . ?
C51B C52B H52A 108.7 . . ?
N9B C52B H52B 108.7 . . ?
C51B C52B H52B 108.7 . . ?
H52A C52B H52B 107.6 . . ?
N9B C53B C54B 111.9(10) . . ?
N9B C53B H53A 109.2 . . ?
C54B C53B H53A 109.2 . . ?
N9B C53B H53B 109.2 . . ?
C54B C53B H53B 109.2 . . ?
H53A C53B H53B 107.9 . . ?
N10B C54B C55B 119.9(7) . . ?
N10B C54B C53B 117.7(9) . . ?
C55B C54B C53B 122.4(9) . . ?
C56B C55B C54B 121.6(9) . . ?
C56B C55B H55 119.2 . . ?
C54B C55B H55 119.2 . . ?
C55B C56B C57B 118.5(8) . . ?
C55B C56B H56 120.7 . . ?
C57B C56B H56 120.7 . . ?
C58B C57B C56B 117.2(6) . . ?
C58B C57B H57 121.4 . . ?
C56B C57B H57 121.4 . . ?
N10B C58B C57B 123.0(8) . . ?
N10B C58B H58 118.5 . . ?
C57B C58B H58 118.5 . . ?
C60B C59B N9B 108.1(6) . . ?
C60B C59B H59A 110.1 . . ?
N9B C59B H59A 110.1 . . ?
C60B C59B H59B 110.1 . . ?
N9B C59B H59B 110.1 . . ?
H59A C59B H59B 108.4 . . ?
C61B C60B C65B 117.9(11) . . ?
C61B C60B C59B 120.5(13) . . ?
C65B C60B C59B 121.6(12) . . ?
C60B C61B C62B 118.7(10) . . ?
C60B C61B H61 120.6 . . ?
C62B C61B H61 120.6 . . ?
C63B C62B C61B 119.3(10) . . ?
C63B C62B C66B 124.3(17) . . ?
C61B C62B C66B 116.4(16) . . ?
C62B C63B C64B 122.8(11) . . ?
C62B C63B H63 118.6 . . ?
C64B C63B H63 118.6 . . ?
C65B C64B C63B 120.9(11) . . ?
C65B C64B C67B 121.6(14) . . ?
C63B C64B C67B 117.5(14) . . ?
C64B C65B O11B 122.6(14) . . ?
C64B C65B C60B 120.4(10) . . ?
O11B C65B C60B 117.1(13) . . ?
C62B C66B H66A 109.5 . . ?
C62B C66B H66B 109.5 . . ?
H66A C66B H66B 109.5 . . ?
C62B C66B H66C 109.5 . . ?
H66A C66B H66C 109.5 . . ?
H66B C66B H66C 109.5 . . ?
N11B C67B C64B 115.5(9) . . ?
N11B C67B H67A 108.4 . . ?
C64B C67B H67A 108.4 . . ?
N11B C67B H67B 108.4 . . ?
C64B C67B H67B 108.4 . . ?
H67A C67B H67B 107.5 . . ?
C69B C68B N11B 112.2(9) . . ?
C69B C68B H68A 109.2 . . ?
N11B C68B H68A 109.2 . . ?
C69B C68B H68B 109.2 . . ?
N11B C68B H68B 109.2 . . ?
H68A C68B H68B 107.9 . . ?
N12B C69B C70B 120.6(7) . . ?
N12B C69B C68B 115.1(8) . . ?
C70B C69B C68B 124.3(8) . . ?
C69B C70B C71B 120.7(8) . . ?
C69B C70B H70 119.6 . . ?
C71B C70B H70 119.6 . . ?
C70B C71B C72B 118.9(8) . . ?
C70B C71B H71 120.5 . . ?
C72B C71B H71 120.5 . . ?
C73B C72B C71B 117.2(6) . . ?
C73B C72B H72 121.4 . . ?
C71B C72B H72 121.4 . . ?
N12B C73B C72B 123.6(8) . . ?
N12B C73B H73 118.2 . . ?
C72B C73B H73 118.2 . . ?
N11B C74B C75B 111.6(10) . . ?
N11B C74B H74A 109.3 . . ?
C75B C74B H74A 109.3 . . ?
N11B C74B H74B 109.3 . . ?
C75B C74B H74B 109.3 . . ?
H74A C74B H74B 108.0 . . ?
O12B C75B C74B 105.2(7) . . ?
O12B C75B H75A 110.7 . . ?
C74B C75B H75A 110.7 . . ?
O12B C75B H75B 110.7 . . ?
C74B C75B H75B 110.7 . . ?
H75A C75B H75B 108.8 . . ?
C94B C93B N15 109.6(13) . . ?
C94B C93B H93A 109.7 . . ?
N15 C93B H93A 109.7 . . ?
C94B C93B H93B 109.8 . . ?
N15 C93B H93B 109.8 . . ?
H93A C93B H93B 108.2 . . ?
N16B C94B C95B 121.3(9) . . ?
N16B C94B C93B 116.7(11) . . ?
C95B C94B C93B 122.0(12) . . ?
C96B C95B C94B 119.0(12) . . ?
C96B C95B H95 120.5 . . ?
C94B C95B H95 120.5 . . ?
C97B C96B C95B 120.5(9) . . ?
C97B C96B H96 119.8 . . ?
C95B C96B H96 119.8 . . ?
C96B C97B C98B 116.5(9) . . ?
C96B C97B H97 121.7 . . ?
C98B C97B H97 121.7 . . ?
N16B C98B C97B 124.8(11) . . ?
N16B C98B H98 117.6 . . ?
C97B C98B H98 117.6 . . ?
O43 Zn5A O11A 89.1(3) . . ?
O43 Zn5A N10A 171.4(4) . . ?
O11A Zn5A N10A 82.9(4) . . ?
O43 Zn5A O5A 93.8(5) . . ?
O11A Zn5A O5A 115.7(6) . . ?
N10A Zn5A O5A 92.5(7) . . ?
O43 Zn5A N9A 98.4(4) . . ?
O11A Zn5A N9A 88.9(5) . . ?
N10A Zn5A N9A 78.4(5) . . ?
O5A Zn5A N9A 152.8(6) . . ?
O43 Zn5A O9A 96.3(5) . . ?
O11A Zn5A O9A 161.3(5) . . ?
N10A Zn5A O9A 90.4(5) . . ?
O5A Zn5A O9A 81.9(6) . . ?
N9A Zn5A O9A 72.6(5) . . ?
O12A Zn6A O44 92.9(4) . . ?
O12A Zn6A O11A 109.5(5) . . ?
O44 Zn6A O11A 105.5(4) . . ?
O12A Zn6A N12A 110.3(6) . . ?
O44 Zn6A N12A 91.4(4) . . ?
O11A Zn6A N12A 135.6(5) . . ?
O12A Zn6A N11A 83.5(5) . . ?
O44 Zn6A N11A 166.5(4) . . ?
O11A Zn6A N11A 87.9(5) . . ?
N12A Zn6A N11A 77.7(4) . . ?
O15 Zn7A O41 101.2(6) . . ?
O15 Zn7A N16A 153.1(6) . . ?
O41 Zn7A N16A 90.1(7) . . ?
O15 Zn7A N15 94.9(5) . . ?
O41 Zn7A N15 159.2(6) . . ?
N16A Zn7A N15 81.1(7) . . ?
O15 Zn7A O16 104.2(5) . . ?
O41 Zn7A O16 86.0(4) . . ?
N16A Zn7A O16 100.8(6) . . ?
N15 Zn7A O16 77.2(5) . . ?
F22A P2A F24A 90.7(8) . . ?
F22A P2A F21A 179.2(10) . . ?
F24A P2A F21A 89.2(8) . . ?
F22A P2A F25A 90.7(8) . . ?
F24A P2A F25A 90.6(8) . . ?
F21A P2A F25A 90.1(8) . . ?
F22A P2A F26A 90.5(8) . . ?
F24A P2A F26A 178.9(10) . . ?
F21A P2A F26A 89.7(8) . . ?
F25A P2A F26A 89.4(7) . . ?
F22A P2A F23A 89.6(8) . . ?
F24A P2A F23A 90.5(7) . . ?
F21A P2A F23A 89.6(8) . . ?
F25A P2A F23A 178.9(10) . . ?
F26A P2A F23A 89.5(8) . . ?
F36A P3A F33A 91.9(7) . . ?
F36A P3A F31A 177.6(7) . . ?
F33A P3A F31A 90.4(6) . . ?
F36A P3A F32A 90.4(7) . . ?
F33A P3A F32A 90.0(6) . . ?
F31A P3A F32A 90.1(6) . . ?
F36A P3A F34A 89.6(7) . . ?
F33A P3A F34A 178.5(8) . . ?
F31A P3A F34A 88.1(6) . . ?
F32A P3A F34A 90.3(6) . . ?
F36A P3A F35A 89.6(7) . . ?
F33A P3A F35A 91.0(6) . . ?
F31A P3A F35A 89.9(6) . . ?
F32A P3A F35A 179.0(7) . . ?
F34A P3A F35A 88.6(6) . . ?
C53A N9A C59A 115.0(12) . . ?
C53A N9A C52A 110.3(12) . . ?
C59A N9A C52A 111.6(10) . . ?
C53A N9A Zn5A 107.1(9) . . ?
C59A N9A Zn5A 106.1(10) . . ?
C52A N9A Zn5A 106.0(12) . . ?
C58A N10A C54A 119.2(8) . . ?
C58A N10A Zn5A 120.9(9) . . ?
C54A N10A Zn5A 114.7(9) . . ?
C67A N11A C74A 114.1(10) . . ?
C67A N11A C68A 108.6(11) . . ?
C74A N11A C68A 108.6(11) . . ?
C67A N11A Zn6A 115.1(9) . . ?
C74A N11A Zn6A 100.2(9) . . ?
C68A N11A Zn6A 110.0(8) . . ?
C69A N12A C73A 118.1(8) . . ?
C69A N12A Zn6A 119.0(8) . . ?
C73A N12A Zn6A 122.8(9) . . ?
C98A N16A C94A 118.4(9) . . ?
C98A N16A Zn7A 128.2(11) . . ?
C94A N16A Zn7A 112.5(10) . . ?
C26A O5A Zn5A 140.3(13) . . ?
C26A O5A Zn4 108.2(13) . . ?
Zn5A O5A Zn4 97.4(7) . . ?
C15A O3A Zn2 123.9(11) . . ?
C15A O3A Zn1 117.3(9) . . ?
Zn2 O3A Zn1 118.7(7) . . ?
C25A O4A Zn2 118.5(11) . . ?
C25A O4A H4 112.5 . . ?
Zn2 O4A H4 113.2 . . ?
Zn2 O4A H4A 110.9 . . ?
C17A N3A C24A 112.5(10) . . ?
C17A N3A C18A 110.4(11) . . ?
C24A N3A C18A 110.9(11) . . ?
C17A N3A Zn2 110.8(10) . . ?
C24A N3A Zn2 107.9(10) . . ?
C18A N3A Zn2 104.0(9) . . ?
C19A N4A C23A 117.9(13) . . ?
C19A N4A Zn2 121.3(10) . . ?
C23A N4A Zn2 119.2(10) . . ?
C15A C10A C11A 110.3(11) . . ?
C15A C10A C9 123(3) . . ?
C11A C10A C9 127(3) . . ?
C12A C11A C10A 125.7(17) . . ?
C12A C11A H11 117.2 . . ?
C10A C11A H11 117.2 . . ?
C13A C12A C11A 113.0(13) . . ?
C13A C12A C16A 126.7(16) . . ?
C11A C12A C16A 120.3(17) . . ?
C12A C13A C14A 130.8(12) . . ?
C12A C13A H13 114.6 . . ?
C14A C13A H13 114.6 . . ?
C13A C14A C15A 113.3(14) . . ?
C13A C14A C17A 121.3(16) . . ?
C15A C14A C17A 125.4(18) . . ?
O3A C15A C14A 117(2) . . ?
O3A C15A C10A 116(2) . . ?
C14A C15A C10A 127.0(17) . . ?
C12A C16A H16A 109.5 . . ?
C12A C16A H16B 109.5 . . ?
H16A C16A H16B 109.5 . . ?
C12A C16A H16C 109.5 . . ?
H16A C16A H16C 109.5 . . ?
H16B C16A H16C 109.5 . . ?
N3A C17A C14A 123.2(11) . . ?
N3A C17A H17A 106.5 . . ?
C14A C17A H17A 106.5 . . ?
N3A C17A H17B 106.5 . . ?
C14A C17A H17B 106.5 . . ?
H17A C17A H17B 106.5 . . ?
N3A C18A C19A 110.8(10) . . ?
N3A C18A H18A 109.5 . . ?
C19A C18A H18A 109.5 . . ?
N3A C18A H18B 109.5 . . ?
C19A C18A H18B 109.5 . . ?
H18A C18A H18B 108.1 . . ?
N4A C19A C20A 121.2(12) . . ?
N4A C19A C18A 114.4(11) . . ?
C20A C19A C18A 124.3(12) . . ?
C19A C20A C21A 120.5(14) . . ?
C19A C20A H20 119.7 . . ?
C21A C20A H20 119.8 . . ?
C22A C21A C20A 120.0(13) . . ?
C22A C21A H21 120.0 . . ?
C20A C21A H21 120.0 . . ?
C21A C22A C23A 117.1(12) . . ?
C21A C22A H22 121.5 . . ?
C23A C22A H22 121.5 . . ?
N4A C23A C22A 123.3(13) . . ?
N4A C23A H23 118.4 . . ?
C22A C23A H23 118.4 . . ?
C50A O8A Zn3 114.4(10) . . ?
C50A O8A H8B 111.2 . . ?
Zn3 O8A H8B 108.3 . . ?
C43A N7A C49A 110.5(12) . . ?
C43A N7A C42 118.8(12) . . ?
C49A N7A C42 106.9(10) . . ?
C43A N7A Zn3 113.8(9) . . ?
C49A N7A Zn3 98.7(10) . . ?
C42 N7A Zn3 106.1(9) . . ?
C48A N8A C44A 119.3(8) . . ?
C48A N8A Zn3 122.5(9) . . ?
C44A N8A Zn3 118.0(8) . . ?
N7A C43A C44A 113.4(11) . . ?
N7A C43A H43A 108.9 . . ?
C44A C43A H43A 108.9 . . ?
N7A C43A H43B 108.9 . . ?
C44A C43A H43B 108.9 . . ?
H43A C43A H43B 107.7 . . ?
N8A C44A C45A 120.4(7) . . ?
N8A C44A C43A 116.5(10) . . ?
C45A C44A C43A 123.1(9) . . ?
C44A C45A C46A 120.8(9) . . ?
C44A C45A H45 119.6 . . ?
C46A C45A H45 119.6 . . ?
C45A C46A C47A 118.3(8) . . ?
C45A C46A H46 120.8 . . ?
C47A C46A H46 120.8 . . ?
C48A C47A C46A 117.3(6) . . ?
C48A C47A H47 121.4 . . ?
C46A C47A H47 121.4 . . ?
N8A C48A C47A 124.0(9) . . ?
N8A C48A H48 118.0 . . ?
C47A C48A H48 118.0 . . ?
N7A C49A C50A 111.0(13) . . ?
N7A C49A H49A 109.4 . . ?
C50A C49A H49A 109.4 . . ?
N7A C49A H49B 109.4 . . ?
C50A C49A H49B 109.4 . . ?
H49A C49A H49B 108.0 . . ?
O8A C50A C49A 105.2(7) . . ?
O8A C50A H50A 110.7 . . ?
C49A C50A H50A 110.7 . . ?
O8A C50A H50B 110.7 . . ?
C49A C50A H50B 110.7 . . ?
H50A C50A H50B 108.8 . . ?
C51A O9A Zn4 141.6(13) . . ?
C51A O9A Zn5A 113.9(12) . . ?
Zn4 O9A Zn5A 98.4(6) . . ?
C51A O10A H8A 131.7 . . ?
C65A O11A Zn6A 117.9(8) . . ?
C65A O11A Zn5A 124.3(9) . . ?
Zn6A O11A Zn5A 117.5(5) . . ?
C75A O12A Zn6A 113.9(9) . . ?
C75A O12A H12A 108.1 . . ?
Zn6A O12A H12A 107.6 . . ?
N3A C24A C25A 107.4(13) . . ?
N3A C24A H24C 110.2 . . ?
C25A C24A H24C 110.2 . . ?
N3A C24A H24D 110.2 . . ?
C25A C24A H24D 110.2 . . ?
H24C C24A H24D 108.5 . . ?
O4A C25A C24A 105.0(7) . . ?
O4A C25A H25C 110.7 . . ?
C24A C25A H25C 110.7 . . ?
O4A C25A H25D 110.7 . . ?
C24A C25A H25D 110.7 . . ?
H25C C25A H25D 108.8 . . ?
O6A C26A O5A 128(2) . . ?
O6A C26A C27 111.4(19) . . ?
O5A C26A C27 120.3(16) . . ?
O10A C51A O9A 126.8(18) . . ?
O10A C51A C52A 114.1(16) . . ?
O9A C51A C52A 119.1(17) . . ?
N9A C52A C51A 110.4(14) . . ?
N9A C52A H52C 109.6 . . ?
C51A C52A H52C 109.6 . . ?
N9A C52A H52D 109.6 . . ?
C51A C52A H52D 109.6 . . ?
H52C C52A H52D 108.1 . . ?
N9A C53A C54A 113.8(12) . . ?
N9A C53A H53C 108.8 . . ?
C54A C53A H53C 108.8 . . ?
N9A C53A H53D 108.8 . . ?
C54A C53A H53D 108.8 . . ?
H53C C53A H53D 107.7 . . ?
N10A C54A C55A 120.0(7) . . ?
N10A C54A C53A 116.5(11) . . ?
C55A C54A C53A 123.5(10) . . ?
C56A C55A C54A 120.8(9) . . ?
C56A C55A H55A 119.6 . . ?
C54A C55A H55A 119.6 . . ?
C55A C56A C57A 119.4(9) . . ?
C55A C56A H56A 120.3 . . ?
C57A C56A H56A 120.3 . . ?
C58A C57A C56A 117.2(6) . . ?
C58A C57A H57A 121.4 . . ?
C56A C57A H57A 121.4 . . ?
N10A C58A C57A 123.3(9) . . ?
N10A C58A H58A 118.3 . . ?
C57A C58A H58A 118.3 . . ?
N9A C59A C60A 110.1(7) . . ?
N9A C59A H59C 109.6 . . ?
C60A C59A H59C 109.6 . . ?
N9A C59A H59D 109.6 . . ?
C60A C59A H59D 109.6 . . ?
H59C C59A H59D 108.2 . . ?
C61A C60A C65A 116.7(12) . . ?
C61A C60A C59A 119.7(16) . . ?
C65A C60A C59A 123.6(15) . . ?
C62A C61A C60A 121.8(12) . . ?
C62A C61A H61A 119.1 . . ?
C60A C61A H61A 119.1 . . ?
C63A C62A C61A 120.2(12) . . ?
C63A C62A C66A 117(2) . . ?
C61A C62A C66A 123(2) . . ?
C62A C63A C64A 121.8(12) . . ?
C62A C63A H63A 119.1 . . ?
C64A C63A H63A 119.1 . . ?
C65A C64A C63A 118.1(12) . . ?
C65A C64A C67A 120.3(15) . . ?
C63A C64A C67A 121.6(15) . . ?
C64A C65A O11A 123.7(17) . . ?
C64A C65A C60A 121.4(11) . . ?
O11A C65A C60A 115.0(16) . . ?
C62A C66A H66D 109.5 . . ?
C62A C66A H66E 109.5 . . ?
H66D C66A H66E 109.5 . . ?
C62A C66A H66F 109.5 . . ?
H66D C66A H66F 109.5 . . ?
H66E C66A H66F 109.5 . . ?
N11A C67A C64A 117.2(10) . . ?
N11A C67A H67C 108.0 . . ?
C64A C67A H67C 108.0 . . ?
N11A C67A H67D 108.0 . . ?
C64A C67A H67D 108.0 . . ?
H67C C67A H67D 107.2 . . ?
N11A C68A C69A 110.8(10) . . ?
N11A C68A H68C 109.5 . . ?
C69A C68A H68C 109.5 . . ?
N11A C68A H68D 109.5 . . ?
C69A C68A H68D 109.5 . . ?
H68C C68A H68D 108.1 . . ?
N12A C69A C70A 120.8(7) . . ?
N12A C69A C68A 117.4(9) . . ?
C70A C69A C68A 121.8(9) . . ?
C71A C70A C69A 119.9(8) . . ?
C71A C70A H70A 120.1 . . ?
C69A C70A H70A 120.1 . . ?
C72A C71A C70A 120.0(8) . . ?
C72A C71A H71A 120.0 . . ?
C70A C71A H71A 120.0 . . ?
C73A C72A C71A 117.1(6) . . ?
C73A C72A H72A 121.4 . . ?
C71A C72A H72A 121.4 . . ?
N12A C73A C72A 124.0(9) . . ?
N12A C73A H73A 118.0 . . ?
C72A C73A H73A 118.0 . . ?
N11A C74A C75A 112.4(12) . . ?
N11A C74A H74C 109.1 . . ?
C75A C74A H74C 109.1 . . ?
N11A C74A H74D 109.1 . . ?
C75A C74A H74D 109.1 . . ?
H74C C74A H74D 107.9 . . ?
O12A C75A C74A 105.1(7) . . ?
O12A C75A H75C 110.7 . . ?
C74A C75A H75C 110.7 . . ?
O12A C75A H75D 110.7 . . ?
C74A C75A H75D 110.7 . . ?
H75C C75A H75D 108.8 . . ?
N15 C93A C94A 117.0(17) . . ?
N15 C93A H93C 108.1 . . ?
C94A C93A H93C 108.1 . . ?
N15 C93A H93D 108.1 . . ?
C94A C93A H93D 108.1 . . ?
H93C C93A H93D 107.3 . . ?
N16A C94A C95A 120.3(9) . . ?
N16A C94A C93A 116.8(12) . . ?
C95A C94A C93A 122.9(13) . . ?
C94A C95A C96A 120.3(13) . . ?
C94A C95A H95A 119.8 . . ?
C96A C95A H95A 119.8 . . ?
C97A C96A C95A 119.6(10) . . ?
C97A C96A H96A 120.2 . . ?
C95A C96A H96A 120.2 . . ?
C98A C97A C96A 117.5(9) . . ?
C98A C97A H97A 121.3 . . ?
C96A C97A H97A 121.3 . . ?
N16A C98A C97A 123.9(12) . . ?
N16A C98A H98A 118.1 . . ?
C97A C98A H98A 118.1 . . ?

loop_
_geom_bond_atom_site_label_1
_geom_bond_atom_site_label_2
_geom_bond_distance
_geom_bond_site_symmetry_2
_geom_bond_publ_flag
C1 O1 1.249(11) . ?
C1 O2 1.258(11) . ?
C1 C2 1.535(12) . ?
C2 N1 1.462(12) . ?
C2 H2A 0.9700 . ?
C2 H2B 0.9700 . ?
C3 N1 1.485(10) . ?
C3 C4 1.490(13) . ?
C3 H3A 0.9700 . ?
C3 H3B 0.9700 . ?
C4 N2 1.345(12) . ?
C4 C5 1.407(13) . ?
C5 C6 1.377(15) . ?
C5 H5 0.9300 . ?
C6 C7 1.346(15) . ?
C6 H6 0.9300 . ?
C7 C8 1.404(13) . ?
C7 H7 0.9300 . ?
C8 N2 1.332(12) . ?
C8 H8 0.9300 . ?
C9 C10B 1.490(8) . ?
C9 C10A 1.492(8) . ?
C9 N1 1.573(9) . ?
C9 H9A 0.9700 . ?
C9 H9B 0.9700 . ?
C27 C26B 1.44(2) . ?
C27 N5 1.464(11) . ?
C27 C26A 1.62(2) . ?
C27 H27A 0.9700 . ?
C27 H27B 0.9700 . ?
C28 N5 1.486(11) . ?
C28 C29 1.529(15) . ?
C28 H28A 0.9700 . ?
C28 H28B 0.9700 . ?
C29 N6 1.322(14) . ?
C29 C30 1.374(14) . ?
C30 C31 1.364(17) . ?
C30 H30 0.9300 . ?
C31 C32 1.366(18) . ?
C31 H31 0.9300 . ?
C32 C33 1.413(15) . ?
C32 H32 0.9300 . ?
C33 N6 1.345(14) . ?
C33 H33 0.9300 . ?
C34 N5 1.513(11) . ?
C34 C35 1.513(11) . ?
C34 H34A 0.9700 . ?
C34 H34B 0.9700 . ?
C35 C40 1.364(14) . ?
C35 C36 1.414(13) . ?
C36 C37 1.401(13) . ?
C36 H36 0.9300 . ?
C37 C38 1.364(15) . ?
C37 C41 1.532(15) . ?
C38 C39 1.377(15) . ?
C38 H38 0.9300 . ?
C39 C40 1.422(13) . ?
C39 C42 1.471(14) . ?
C40 O7 1.379(12) . ?
C41 H41A 0.9600 . ?
C41 H41B 0.9600 . ?
C41 H41C 0.9600 . ?
C42 N7B 1.464(12) . ?
C42 N7A 1.522(12) . ?
C42 H42A 0.9700 . ?
C42 H42B 0.9700 . ?
C76 O14 1.235(11) . ?
C76 O13 1.286(11) . ?
C76 C77 1.497(12) . ?
C77 N13 1.456(11) . ?
C77 H77A 0.9700 . ?
C77 H77B 0.9700 . ?
C78 N13 1.464(12) . ?
C78 C79 1.511(13) . ?
C78 H78A 0.9700 . ?
C78 H78B 0.9700 . ?
C79 N14 1.318(12) . ?
C79 C80 1.392(13) . ?
C80 C81 1.401(15) . ?
C80 H80 0.9300 . ?
C81 C82 1.405(15) . ?
C81 H81 0.9300 . ?
C82 C83 1.388(13) . ?
C82 H82 0.9300 . ?
C83 N14 1.361(12) . ?
C83 H83 0.9300 . ?
C84 N13 1.483(11) . ?
C84 C85 1.508(13) . ?
C84 H84A 0.9700 . ?
C84 H84B 0.9700 . ?
C85 C86 1.375(14) . ?
C85 C90 1.407(15) . ?
C86 C87 1.405(14) . ?
C86 H86 0.9300 . ?
C87 C88 1.348(16) . ?
C87 C91 1.532(14) . ?
C88 C89 1.414(14) . ?
C88 H88 0.9300 . ?
C89 C90 1.428(13) . ?
C89 C92 1.473(15) . ?
C90 O15 1.338(11) . ?
C91 H91A 0.9600 . ?
C91 H91B 0.9600 . ?
C91 H91C 0.9600 . ?
C92 N15 1.512(14) . ?
C92 H92A 0.9700 . ?
C92 H92B 0.9700 . ?
C99 N15 1.478(15) . ?
C99 C100 1.519(16) . ?
C99 H99A 0.9700 . ?
C99 H99B 0.9700 . ?
C100 O16 1.452(13) . ?
C100 H10A 0.9700 . ?
C100 H10B 0.9700 . ?
C101 O17 1.60(3) . ?
C101 H10C 0.9600 . ?
C101 H10D 0.9600 . ?
C101 H10E 0.9600 . ?
N1 Zn1 2.171(7) . ?
N2 Zn1 2.104(7) . ?
N5 Zn4 2.144(8) . ?
N6 Zn4 2.107(8) . ?
N13 Zn8 2.181(8) . ?
N14 Zn8 2.114(7) . ?
N15 C93A 1.43(2) . ?
N15 C93B 1.54(2) . ?
N15 Zn7A 2.155(14) . ?
N15 Zn7B 2.246(13) . ?
O1 Zn8 2.070(6) . ?
O1 Zn1 2.312(6) . ?
O7 Zn3 1.982(6) . ?
O7 Zn4 2.092(6) . ?
O13 Zn1 2.082(6) . ?
O15 Zn7A 1.905(12) . ?
O15 Zn8 2.079(6) . ?
O15 Zn7B 2.139(10) . ?
O16 Zn7B 1.879(10) . ?
O16 Zn7A 2.255(11) . ?
O16 H16D 0.8498 . ?
O17 Li 2.43(3) . ?
O17 H11G 0.8500 . ?
O41 P4 1.541(8) . ?
O41 Zn7B 1.898(11) . ?
O41 Zn7A 2.046(13) . ?
O42 P4 1.533(6) . ?
O42 Li 1.959(15) . ?
O42 Zn8 1.969(5) . ?
O43 P4 1.542(7) . ?
O43 Zn5A 1.936(7) . ?
O43 Zn5B 2.030(7) . ?
O43 Li 2.034(16) . ?
O44 P4 1.509(8) . ?
O44 Zn6B 1.966(7) . ?
O44 Zn6A 2.001(7) . ?
O51 P5 1.532(6) . ?
O51 Zn1 1.959(5) . ?
O51 Li 2.062(16) . ?
O52 P5 1.523(7) . ?
O52 Zn2 1.945(6) . ?
O53 P5 1.526(6) . ?
O53 Zn3 1.969(6) . ?
O54 P5 1.536(6) . ?
O54 Li 1.946(16) . ?
O54 Zn4 1.972(6) . ?
F11 P1 1.563(9) . ?
F12 P1 1.571(9) . ?
F13 P1 1.603(8) . ?
F14 P1 1.599(11) . ?
F15 P1 1.553(10) . ?
F16 P1 1.614(8) . ?
Zn1 O3B 2.137(11) . ?
Zn1 O3A 2.138(12) . ?
Zn2 O3B 1.954(7) . ?
Zn2 O3A 1.990(7) . ?
Zn2 N4A 2.046(13) . ?
Zn2 O4B 2.051(7) . ?
Zn2 O4A 2.052(7) . ?
Zn2 N4B 2.102(12) . ?
Zn2 N3B 2.128(15) . ?
Zn2 N3A 2.344(17) . ?
Zn3 O8A 1.932(16) . ?
Zn3 N8B 1.948(10) . ?
Zn3 N7B 2.201(15) . ?
Zn3 O8B 2.213(14) . ?
Zn3 N8A 2.253(11) . ?
Zn3 N7A 2.285(18) . ?
Zn4 O9B 2.085(13) . ?
Zn4 O9A 2.137(15) . ?
Zn4 O5A 2.334(18) . ?
Zn5B O5B 2.061(16) . ?
Zn5B O11B 2.065(8) . ?
Zn5B N10B 2.137(10) . ?
Zn5B N9B 2.225(15) . ?
Zn5B O9B 2.318(13) . ?
Zn6B O12B 2.013(11) . ?
Zn6B O11B 2.022(8) . ?
Zn6B N12B 2.089(9) . ?
Zn6B N11B 2.196(14) . ?
Zn7B N16B 2.167(14) . ?
P2B F21B 1.587(11) . ?
P2B F24B 1.590(12) . ?
P2B F25B 1.590(13) . ?
P2B F23B 1.598(11) . ?
P2B F22B 1.601(11) . ?
P2B F26B 1.609(11) . ?
P3B F36B 1.573(12) . ?
P3B F34B 1.578(12) . ?
P3B F33B 1.586(11) . ?
P3B F35B 1.597(12) . ?
P3B F31B 1.598(11) . ?
P3B F32B 1.603(13) . ?
O5B C26B 1.257(12) . ?
O6B C26B 1.232(13) . ?
N3B C24B 1.461(14) . ?
N3B C17B 1.463(12) . ?
N3B C18B 1.485(13) . ?
N4B C19B 1.324(14) . ?
N4B C23B 1.351(14) . ?
O3B C15B 1.386(8) . ?
O4B C25B 1.452(8) . ?
O4B H4 0.8503 . ?
C10B C15B 1.35(5) . ?
C10B C11B 1.37(4) . ?
C11B C12B 1.41(2) . ?
C11B H11A 0.9300 . ?
C12B C13B 1.42(2) . ?
C12B C16B 1.57(3) . ?
C13B C14B 1.42(2) . ?
C13B H13A 0.9300 . ?
C14B C15B 1.41(3) . ?
C14B C17B 1.486(8) . ?
C16B H16E 0.9600 . ?
C16B H16F 0.9600 . ?
C16B H16G 0.9600 . ?
C17B H17D 0.9700 . ?
C17B H17E 0.9700 . ?
C18B C19B 1.484(13) . ?
C18B H18C 0.9700 . ?
C18B H18D 0.9700 . ?
C19B C20B 1.381(13) . ?
C20B C21B 1.378(14) . ?
C20B H20A 0.9300 . ?
C21B C22B 1.382(15) . ?
C21B H21A 0.9300 . ?
C22B C23B 1.381(15) . ?
C22B H22A 0.9300 . ?
C23B H23A 0.9300 . ?
N7B C49B 1.459(14) . ?
N7B C43B 1.472(13) . ?
N8B C48B 1.340(12) . ?
N8B C44B 1.343(12) . ?
O8B C50B 1.451(8) . ?
O8B H8A 0.8498 . ?
C43B C44B 1.491(12) . ?
C43B H43C 0.9700 . ?
C43B H43D 0.9700 . ?
C44B C45B 1.391(11) . ?
C45B C46B 1.360(12) . ?
C45B H45A 0.9300 . ?
C46B C47B 1.380(14) . ?
C46B H46A 0.9300 . ?
C47B C48B 1.383(15) . ?
C47B H47A 0.9300 . ?
C48B H48A 0.9300 . ?
C49B C50B 1.524(11) . ?
C49B H49C 0.9700 . ?
C49B H49D 0.9700 . ?
C50B H50C 0.9700 . ?
C50B H50D 0.9700 . ?
O9B C51B 1.258(12) . ?
O10B C51B 1.233(13) . ?
O11B C65B 1.386(8) . ?
O12B C75B 1.450(8) . ?
O12B H12 0.8504 . ?
O12B H12A 1.2608 . ?
N9B C52B 1.454(14) . ?
N9B C53B 1.478(12) . ?
N9B C59B 1.499(13) . ?
N10B C54B 1.335(12) . ?
N10B C58B 1.338(13) . ?
N11B C67B 1.462(12) . ?
N11B C74B 1.467(14) . ?
N11B C68B 1.489(12) . ?
N12B C69B 1.336(12) . ?
N12B C73B 1.347(12) . ?
N16B C94B 1.337(14) . ?
N16B C98B 1.343(15) . ?
C24B C25B 1.525(11) . ?
C24B H24A 0.9700 . ?
C24B H24B 0.9700 . ?
C25B H25A 0.9700 . ?
C25B H25B 0.9700 . ?
C51B C52B 1.511(18) . ?
C52B H52A 0.9700 . ?
C52B H52B 0.9700 . ?
C53B C54B 1.505(13) . ?
C53B H53A 0.9700 . ?
C53B H53B 0.9700 . ?
C54B C55B 1.379(12) . ?
C55B C56B 1.358(14) . ?
C55B H55 0.9300 . ?
C56B C57B 1.405(15) . ?
C56B H56 0.9300 . ?
C57B C58B 1.382(12) . ?
C57B H57 0.9300 . ?
C58B H58 0.9300 . ?
C59B C60B 1.489(8) . ?
C59B H59A 0.9700 . ?
C59B H59B 0.9700 . ?
C60B C61B 1.40(2) . ?
C60B C65B 1.45(2) . ?
C61B C62B 1.47(2) . ?
C61B H61 0.9300 . ?
C62B C63B 1.31(2) . ?
C62B C66B 1.521(15) . ?
C63B C64B 1.39(2) . ?
C63B H63 0.9300 . ?
C64B C65B 1.34(2) . ?
C64B C67B 1.489(8) . ?
C66B H66A 0.9600 . ?
C66B H66B 0.9600 . ?
C66B H66C 0.9600 . ?
C67B H67A 0.9700 . ?
C67B H67B 0.9700 . ?
C68B C69B 1.488(12) . ?
C68B H68A 0.9700 . ?
C68B H68B 0.9700 . ?
C69B C70B 1.370(11) . ?
C70B C71B 1.380(11) . ?
C70B H70 0.9300 . ?
C71B C72B 1.394(14) . ?
C71B H71 0.9300 . ?
C72B C73B 1.371(14) . ?
C72B H72 0.9300 . ?
C73B H73 0.9300 . ?
C74B C75B 1.525(11) . ?
C74B H74A 0.9700 . ?
C74B H74B 0.9700 . ?
C75B H75A 0.9700 . ?
C75B H75B 0.9700 . ?
C93B C94B 1.502(14) . ?
C93B H93A 0.9700 . ?
C93B H93B 0.9700 . ?
C94B C95B 1.387(14) . ?
C95B C96B 1.387(14) . ?
C95B H95 0.9300 . ?
C96B C97B 1.370(15) . ?
C96B H96 0.9300 . ?
C97B C98B 1.374(15) . ?
C97B H97 0.9300 . ?
C98B H98 0.9300 . ?
Zn5A O11A 2.103(10) . ?
Zn5A N10A 2.140(11) . ?
Zn5A O5A 2.147(19) . ?
Zn5A N9A 2.274(19) . ?
Zn5A O9A 2.309(16) . ?
Zn6A O12A 1.952(15) . ?
Zn6A O11A 2.058(10) . ?
Zn6A N12A 2.068(10) . ?
Zn6A N11A 2.224(15) . ?
Zn7A N16A 2.101(17) . ?
P2A F22A 1.581(13) . ?
P2A F24A 1.591(12) . ?
P2A F21A 1.594(12) . ?
P2A F25A 1.595(12) . ?
P2A F26A 1.602(13) . ?
P2A F23A 1.611(12) . ?
P3A F36A 1.578(11) . ?
P3A F33A 1.580(10) . ?
P3A F31A 1.597(10) . ?
P3A F32A 1.598(11) . ?
P3A F34A 1.609(10) . ?
P3A F35A 1.614(10) . ?
N9A C53A 1.464(14) . ?
N9A C59A 1.470(14) . ?
N9A C52A 1.483(14) . ?
N10A C58A 1.340(13) . ?
N10A C54A 1.341(13) . ?
N11A C67A 1.450(13) . ?
N11A C74A 1.464(15) . ?
N11A C68A 1.493(13) . ?
N12A C69A 1.338(13) . ?
N12A C73A 1.358(13) . ?
N16A C98A 1.349(15) . ?
N16A C94A 1.350(15) . ?
O5A C26A 1.256(12) . ?
O6A C26A 1.232(13) . ?
O3A C15A 1.385(8) . ?
O4A C25A 1.452(8) . ?
O4A H4A 0.8503 . ?
N3A C17A 1.428(13) . ?
N3A C24A 1.471(15) . ?
N3A C18A 1.500(13) . ?
N4A C19A 1.342(15) . ?
N4A C23A 1.366(15) . ?
C10A C15A 1.44(5) . ?
C10A C11A 1.46(5) . ?
C11A C12A 1.41(3) . ?
C11A H11 0.9300 . ?
C12A C13A 1.34(3) . ?
C12A C16A 1.49(2) . ?
C13A C14A 1.35(3) . ?
C13A H13 0.9300 . ?
C14A C15A 1.39(4) . ?
C14A C17A 1.486(8) . ?
C16A H16A 0.9600 . ?
C16A H16B 0.9600 . ?
C16A H16C 0.9600 . ?
C17A H17A 0.9700 . ?
C17A H17B 0.9700 . ?
C18A C19A 1.502(14) . ?
C18A H18A 0.9700 . ?
C18A H18B 0.9700 . ?
C19A C20A 1.357(13) . ?
C20A C21A 1.383(15) . ?
C20A H20 0.9300 . ?
C21A C22A 1.365(15) . ?
C21A H21 0.9300 . ?
C22A C23A 1.383(16) . ?
C22A H22 0.9300 . ?
C23A H23 0.9300 . ?
O8A C50A 1.451(8) . ?
O8A H8B 0.8498 . ?
N7A C43A 1.441(14) . ?
N7A C49A 1.489(15) . ?
N8A C48A 1.329(13) . ?
N8A C44A 1.350(13) . ?
C43A C44A 1.519(13) . ?
C43A H43A 0.9700 . ?
C43A H43B 0.9700 . ?
C44A C45A 1.357(12) . ?
C45A C46A 1.395(12) . ?
C45A H45 0.9300 . ?
C46A C47A 1.399(15) . ?
C46A H46 0.9300 . ?
C47A C48A 1.366(15) . ?
C47A H47 0.9300 . ?
C48A H48 0.9300 . ?
C49A C50A 1.524(11) . ?
C49A H49A 0.9700 . ?
C49A H49B 0.9700 . ?
C50A H50A 0.9700 . ?
C50A H50B 0.9700 . ?
O9A C51A 1.258(12) . ?
O10A C51A 1.232(13) . ?
O11A C65A 1.387(8) . ?
O12A C75A 1.451(8) . ?
O12A H12A 0.8500 . ?
C24A C25A 1.526(11) . ?
C24A H24C 0.9700 . ?
C24A H24D 0.9700 . ?
C25A H25C 0.9700 . ?
C25A H25D 0.9700 . ?
C51A C52A 1.511(18) . ?
C52A H52C 0.9700 . ?
C52A H52D 0.9700 . ?
C53A C54A 1.484(14) . ?
C53A H53C 0.9700 . ?
C53A H53D 0.9700 . ?
C54A C55A 1.385(13) . ?
C55A C56A 1.364(16) . ?
C55A H55A 0.9300 . ?
C56A C57A 1.383(16) . ?
C56A H56A 0.9300 . ?
C57A C58A 1.383(12) . ?
C57A H57A 0.9300 . ?
C58A H58A 0.9300 . ?
C59A C60A 1.489(8) . ?
C59A H59C 0.9700 . ?
C59A H59D 0.9700 . ?
C60A C61A 1.40(3) . ?
C60A C65A 1.46(3) . ?
C61A C62A 1.38(3) . ?
C61A H61A 0.9300 . ?
C62A C63A 1.32(3) . ?
C62A C66A 1.502(19) . ?
C63A C64A 1.46(2) . ?
C63A H63A 0.9300 . ?
C64A C65A 1.34(3) . ?
C64A C67A 1.489(8) . ?
C66A H66D 0.9600 . ?
C66A H66E 0.9600 . ?
C66A H66F 0.9600 . ?
C67A H67C 0.9700 . ?
C67A H67D 0.9700 . ?
C68A C69A 1.509(13) . ?
C68A H68C 0.9700 . ?
C68A H68D 0.9700 . ?
C69A C70A 1.382(11) . ?
C70A C71A 1.379(12) . ?
C70A H70A 0.9300 . ?
C71A C72A 1.373(15) . ?
C71A H71A 0.9300 . ?
C72A C73A 1.368(15) . ?
C72A H72A 0.9300 . ?
C73A H73A 0.9300 . ?
C74A C75A 1.525(11) . ?
C74A H74C 0.9700 . ?
C74A H74D 0.9700 . ?
C75A H75C 0.9700 . ?
C75A H75D 0.9700 . ?
C93A C94A 1.501(14) . ?
C93A H93C 0.9700 . ?
C93A H93D 0.9700 . ?
C94A C95A 1.376(15) . ?
C95A C96A 1.381(14) . ?
C95A H95A 0.9300 . ?
C96A C97A 1.374(16) . ?
C96A H96A 0.9300 . ?
C97A C98A 1.367(16) . ?
C97A H97A 0.9300 . ?
C98A H98A 0.9300 . ?

loop_
_geom_hbond_atom_site_label_D
_geom_hbond_atom_site_label_H
_geom_hbond_atom_site_label_A
_geom_hbond_distance_DH
_geom_hbond_distance_HA
_geom_hbond_distance_DA
_geom_hbond_angle_DHA
_geom_hbond_site_symmetry_A
O16 H16D O2 0.85 1.74 2.574(10) 165.4 .
O12B H12 O6B 0.85 1.71 2.538(17) 163.1 .
O8B H8A O10B 0.85 1.73 2.57(2) 168.6 .
O4B H4 O14 0.85 1.75 2.598(18) 177.1 .
O12A H12A O6A 0.85 1.71 2.52(3) 160.8 .
O8A H8B O10A 0.85 1.69 2.54(2) 174.2 .
O4A H4A O14 0.85 1.69 2.50(2) 159.5 .

loop_
_platon_squeeze_void_nr
_platon_squeeze_void_average_x
_platon_squeeze_void_average_y
_platon_squeeze_void_average_z
_platon_squeeze_void_volume
_platon_squeeze_void_count_electrons
_platon_squeeze_void_content
1 0.000 0.000 0.000 59 15 ' '
2 0.000 0.500 0.500 59 15 ' '
3 0.500 0.000 0.500 660 315 ' '
4 0.500 0.500 0.000 660 314 ' '
